data_4114174
loop_
_publ_author_name
'Yutaka Ishida'
'Akira Sekiguchi'
'Yoshio Kabe'

_publ_section_title
;
 1,4,5-Trigermabicyclo[2.1.0]pent-2-en-5-ylium: The Isolable
 Bishomocyclopropenylium Ion Containing a Heavier Group 14 Element
;
_journal_name_full 'Journal of the American Chemical Society'
_journal_page_first 11468
_journal_page_last 11469
_journal_paper_doi 10.1021/ja030327a
_journal_volume 125
_journal_year 2003
_chemical_formula_sum 'C68 H87 B F20 Ge3 Si3'
_chemical_formula_weight 1597.23
_chemical_name_systematic
; 
 2-Phenyl-1,4,5-tris(tri-tert-butylsilyl)-1,4,5-trigermabicyclo
[2.1.0]pent-2-en-5-ylium
 tetrakis(pentafluorophenyl)borate 
;
_space_group_IT_number 2
_symmetry_cell_setting triclinic
_symmetry_space_group_name_Hall '-P 1'
_symmetry_space_group_name_H-M 'P -1'
_atom_sites_solution_hydrogens geom
_atom_sites_solution_primary direct
_atom_sites_solution_secondary difmap
_audit_creation_method SHELXL-97
_cell_angle_alpha 88.679(4)
_cell_angle_beta 83.103(4)
_cell_angle_gamma 90.055(4)
_cell_formula_units_Z 4
_cell_length_a 14.2100(9)
_cell_length_b 14.4170(11)
_cell_length_c 36.219(2)
_cell_measurement_reflns_used 77957
_cell_measurement_temperature 120
_cell_measurement_theta_max 28.07
_cell_measurement_theta_min 2.13
_cell_volume 7364.3(8)
_computing_cell_refinement 'HKL scalepack'
_computing_data_collection 'MacScience Xpress'
_computing_data_reduction Denzo
_computing_molecular_graphics ORTEP
_computing_publication_material CIFTAB
_computing_structure_refinement 'SHELXH-97 (Sheldrick, 1997)'
_computing_structure_solution SIR97
_diffrn_ambient_temperature 120
_diffrn_measured_fraction_theta_full 0.877
_diffrn_measured_fraction_theta_max 0.877
_diffrn_measurement_device_type 'MacScience DIP2030 Image plate'
_diffrn_radiation_monochromator graphite
_diffrn_radiation_source 'rotating anode'
_diffrn_radiation_type MoK\a
_diffrn_radiation_wavelength 0.71070
_diffrn_reflns_av_R_equivalents 0.0800
_diffrn_reflns_av_sigmaI/netI 0.1265
_diffrn_reflns_limit_h_max 18
_diffrn_reflns_limit_h_min 0
_diffrn_reflns_limit_k_max 19
_diffrn_reflns_limit_k_min -19
_diffrn_reflns_limit_l_max 47
_diffrn_reflns_limit_l_min -47
_diffrn_reflns_number 77957
_diffrn_reflns_theta_full 28.07
_diffrn_reflns_theta_max 28.07
_diffrn_reflns_theta_min 2.13
_exptl_absorpt_coefficient_mu 1.355
_exptl_absorpt_correction_type none
_exptl_crystal_colour 'pale yellow'
_exptl_crystal_density_diffrn 1.441
_exptl_crystal_description rod
_exptl_crystal_F_000 3272
_exptl_crystal_size_max 0.20
_exptl_crystal_size_mid 0.10
_exptl_crystal_size_min 0.10
_refine_diff_density_max 1.296
_refine_diff_density_min -1.540
_refine_diff_density_rms 0.129
_refine_ls_extinction_method none
_refine_ls_goodness_of_fit_ref 1.034
_refine_ls_hydrogen_treatment mixed
_refine_ls_matrix_type full
_refine_ls_number_parameters 1765
_refine_ls_number_reflns 31382
_refine_ls_number_restraints 0
_refine_ls_restrained_S_all 1.034
_refine_ls_R_factor_all 0.1465
_refine_ls_R_factor_gt 0.0802
_refine_ls_shift/su_max 0.620
_refine_ls_shift/su_mean 0.003
_refine_ls_structure_factor_coef Fsqd
_refine_ls_weighting_details 'calc w=1/[\s^2^(Fo^2^)+(0.0983P)^2^+8.6008P] where P=(Fo^2^+2Fc^2^)/3'
_refine_ls_weighting_scheme calc
_refine_ls_wR_factor_gt 0.1901
_refine_ls_wR_factor_ref 0.2235
_reflns_number_gt 17402
_reflns_number_total 31382
_reflns_threshold_expression >2sigma(I)
_cod_data_source_file ja030327a_si2.cif
_cod_data_source_block shelxl
_cod_original_sg_symbol_H-M 'P -1 '
_cod_database_code 4114174

loop_
_symmetry_equiv_pos_as_xyz
'x, y, z'
'-x, -y, -z'

loop_
_atom_site_label
_atom_site_type_symbol
_atom_site_fract_x
_atom_site_fract_y
_atom_site_fract_z
_atom_site_U_iso_or_equiv
_atom_site_adp_type
_atom_site_occupancy
_atom_site_symmetry_multiplicity
_atom_site_calc_flag
_atom_site_refinement_flags
Ge1 Ge 1.01318(5) 0.08067(5) 1.86879(2) 0.02844(16) Uani 1 1 d .
Ge2 Ge 1.11542(5) -0.01486(5) 1.90526(2) 0.02949(17) Uani 1 1 d .
Ge3 Ge 1.18664(5) 0.10294(5) 1.85949(2) 0.02904(16) Uani 1 1 d .
Si1 Si 0.88075(13) 0.04680(13) 1.83395(5) 0.0282(4) Uani 1 1 d .
Si2 Si 1.18262(13) -0.15358(13) 1.93138(5) 0.0286(4) Uani 1 1 d .
Si3 Si 1.31364(14) 0.20431(13) 1.82809(5) 0.0299(4) Uani 1 1 d .
C1 C 1.0632(5) 0.1676(5) 1.90297(18) 0.0270(14) Uani 1 1 d .
C2 C 1.1290(5) 0.1131(4) 1.92001(19) 0.0281(14) Uani 1 1 d .
H2A H 1.1657 0.1338 1.9402 0.034 Uiso 1 1 calc R
C3 C 0.7946(5) -0.0121(5) 1.8729(2) 0.0380(17) Uani 1 1 d .
C4 C 0.7851(6) 0.0438(6) 1.9086(2) 0.045(2) Uani 1 1 d .
H4A H 0.7419 0.0115 1.9278 0.067 Uiso 1 1 calc R
H4B H 0.7600 0.1055 1.9036 0.067 Uiso 1 1 calc R
H4C H 0.8475 0.0501 1.9173 0.067 Uiso 1 1 calc R
C5 C 0.8342(6) -0.1066(5) 1.8835(2) 0.045(2) Uani 1 1 d .
H5A H 0.8377 -0.1473 1.8620 0.068 Uiso 1 1 calc R
H5B H 0.7926 -0.1346 1.9043 0.068 Uiso 1 1 calc R
H5C H 0.8978 -0.0982 1.8908 0.068 Uiso 1 1 calc R
C6 C 0.6962(5) -0.0251(6) 1.8600(2) 0.0447(19) Uani 1 1 d .
H6A H 0.6701 0.0356 1.8541 0.067 Uiso 1 1 calc R
H6B H 0.6538 -0.0560 1.8798 0.067 Uiso 1 1 calc R
H6C H 0.7020 -0.0632 1.8377 0.067 Uiso 1 1 calc R
C7 C 0.8311(5) 0.1584(5) 1.8132(2) 0.0329(15) Uani 1 1 d .
C8 C 0.7668(5) 0.2137(5) 1.8425(2) 0.0397(17) Uani 1 1 d .
H8A H 0.7062 0.1810 1.8486 0.060 Uiso 1 1 calc R
H8B H 0.7553 0.2757 1.8323 0.060 Uiso 1 1 calc R
H8C H 0.7981 0.2193 1.8650 0.060 Uiso 1 1 calc R
C9 C 0.9127(6) 0.2237(5) 1.7966(2) 0.0409(18) Uani 1 1 d .
H9A H 0.8863 0.2786 1.7853 0.061 Uiso 1 1 calc R
H9B H 0.9543 0.1910 1.7777 0.061 Uiso 1 1 calc R
H9C H 0.9493 0.2429 1.8165 0.061 Uiso 1 1 calc R
C10 C 0.7695(6) 0.1352(6) 1.7824(2) 0.048(2) Uani 1 1 d .
H10A H 0.8076 0.1018 1.7627 0.071 Uiso 1 1 calc R
H10B H 0.7458 0.1928 1.7721 0.071 Uiso 1 1 calc R
H10C H 0.7159 0.0963 1.7930 0.071 Uiso 1 1 calc R
C11 C 0.9383(6) -0.0360(5) 1.7966(2) 0.0388(17) Uani 1 1 d .
C12 C 1.0114(5) -0.1011(6) 1.8117(2) 0.0432(19) Uani 1 1 d .
H12A H 1.0649 -0.0644 1.8182 0.065 Uiso 1 1 calc R
H12B H 1.0342 -0.1455 1.7926 0.065 Uiso 1 1 calc R
H12C H 0.9816 -0.1347 1.8338 0.065 Uiso 1 1 calc R
C13 C 0.8610(6) -0.0978(6) 1.7822(2) 0.050(2) Uani 1 1 d .
H13A H 0.8317 -0.1381 1.8025 0.076 Uiso 1 1 calc R
H13B H 0.8902 -0.1359 1.7619 0.076 Uiso 1 1 calc R
H13C H 0.8124 -0.0581 1.7730 0.076 Uiso 1 1 calc R
C14 C 0.9909(7) 0.0178(7) 1.7630(2) 0.056(2) Uani 1 1 d .
H14A H 1.0189 -0.0261 1.7446 0.084 Uiso 1 1 calc R
H14B H 1.0413 0.0558 1.7713 0.084 Uiso 1 1 calc R
H14C H 0.9462 0.0581 1.7517 0.084 Uiso 1 1 calc R
C15 C 1.1731(5) -0.2480(5) 1.8957(2) 0.0357(16) Uani 1 1 d .
C16 C 1.2325(6) -0.3339(5) 1.9044(2) 0.046(2) Uani 1 1 d .
H16A H 1.3001 -0.3179 1.9003 0.069 Uiso 1 1 calc R
H16B H 1.2196 -0.3844 1.8880 0.069 Uiso 1 1 calc R
H16C H 1.2155 -0.3539 1.9304 0.069 Uiso 1 1 calc R
C17 C 1.0686(6) -0.2798(5) 1.8956(2) 0.0436(19) Uani 1 1 d .
H17A H 1.0649 -0.3236 1.8755 0.065 Uiso 1 1 calc R
H17B H 1.0289 -0.2257 1.8917 0.065 Uiso 1 1 calc R
H17C H 1.0461 -0.3102 1.9195 0.065 Uiso 1 1 calc R
C18 C 1.2083(6) -0.2133(6) 1.8556(2) 0.0416(18) Uani 1 1 d .
H18A H 1.1649 -0.1659 1.8478 0.062 Uiso 1 1 calc R
H18B H 1.2103 -0.2655 1.8386 0.062 Uiso 1 1 calc R
H18C H 1.2719 -0.1866 1.8549 0.062 Uiso 1 1 calc R
C19 C 1.3114(5) -0.1211(5) 1.93848(19) 0.0315(15) Uani 1 1 d .
C20 C 1.3754(5) -0.1219(5) 1.9014(2) 0.0408(18) Uani 1 1 d .
H20A H 1.3856 -0.1861 1.8935 0.061 Uiso 1 1 calc R
H20B H 1.4365 -0.0932 1.9043 0.061 Uiso 1 1 calc R
H20C H 1.3452 -0.0870 1.8825 0.061 Uiso 1 1 calc R
C21 C 1.3168(6) -0.0228(5) 1.9534(2) 0.0419(18) Uani 1 1 d .
H21A H 1.2990 0.0223 1.9349 0.063 Uiso 1 1 calc R
H21B H 1.3817 -0.0101 1.9586 0.063 Uiso 1 1 calc R
H21C H 1.2733 -0.0179 1.9764 0.063 Uiso 1 1 calc R
C22 C 1.3500(5) -0.1899(5) 1.9660(2) 0.0412(18) Uani 1 1 d .
H22A H 1.4164 -0.1749 1.9682 0.062 Uiso 1 1 calc R
H22B H 1.3457 -0.2531 1.9570 0.062 Uiso 1 1 calc R
H22C H 1.3126 -0.1854 1.9905 0.062 Uiso 1 1 calc R
C23 C 1.0985(5) -0.1721(5) 1.9769(2) 0.0366(17) Uani 1 1 d .
C24 C 1.1186(6) -0.1022(6) 2.0064(2) 0.046(2) Uani 1 1 d .
H24A H 1.1797 -0.1164 2.0151 0.070 Uiso 1 1 calc R
H24B H 1.0683 -0.1062 2.0274 0.070 Uiso 1 1 calc R
H24C H 1.1205 -0.0393 1.9954 0.070 Uiso 1 1 calc R
C25 C 1.1111(6) -0.2717(6) 1.9934(2) 0.048(2) Uani 1 1 d .
H25A H 1.0761 -0.2769 2.0183 0.072 Uiso 1 1 calc R
H25B H 1.1786 -0.2833 1.9948 0.072 Uiso 1 1 calc R
H25C H 1.0867 -0.3174 1.9773 0.072 Uiso 1 1 calc R
C26 C 0.9928(5) -0.1579(6) 1.9716(2) 0.0414(18) Uani 1 1 d .
H26A H 0.9837 -0.0948 1.9621 0.062 Uiso 1 1 calc R
H26B H 0.9534 -0.1673 1.9955 0.062 Uiso 1 1 calc R
H26C H 0.9744 -0.2027 1.9538 0.062 Uiso 1 1 calc R
C27 C 1.2578(5) 0.3205(5) 1.8136(2) 0.0396(17) Uani 1 1 d .
C28 C 1.2455(6) 0.3898(5) 1.8452(3) 0.050(2) Uani 1 1 d .
H28A H 1.2093 0.3606 1.8672 0.075 Uiso 1 1 calc R
H28B H 1.2114 0.4445 1.8374 0.075 Uiso 1 1 calc R
H28C H 1.3080 0.4087 1.8513 0.075 Uiso 1 1 calc R
C29 C 1.1588(6) 0.3043(6) 1.8020(3) 0.051(2) Uani 1 1 d .
H29A H 1.1324 0.3636 1.7945 0.076 Uiso 1 1 calc R
H29B H 1.1173 0.2770 1.8230 0.076 Uiso 1 1 calc R
H29C H 1.1634 0.2620 1.7811 0.076 Uiso 1 1 calc R
C30 C 1.3218(6) 0.3656(6) 1.7804(3) 0.052(2) Uani 1 1 d .
H30A H 1.2991 0.4284 1.7755 0.078 Uiso 1 1 calc R
H30B H 1.3196 0.3282 1.7582 0.078 Uiso 1 1 calc R
H30C H 1.3872 0.3688 1.7863 0.078 Uiso 1 1 calc R
C31 C 1.3523(6) 0.1244(5) 1.7867(2) 0.0419(18) Uani 1 1 d .
C32 C 1.3596(6) 0.0208(5) 1.7986(3) 0.051(2) Uani 1 1 d .
H32A H 1.4012 0.0151 1.8183 0.077 Uiso 1 1 calc R
H32B H 1.3858 -0.0151 1.7772 0.077 Uiso 1 1 calc R
H32C H 1.2964 -0.0030 1.8080 0.077 Uiso 1 1 calc R
C33 C 1.2809(7) 0.1270(7) 1.7574(2) 0.058(2) Uani 1 1 d .
H33A H 1.3018 0.0843 1.7374 0.087 Uiso 1 1 calc R
H33B H 1.2779 0.1901 1.7469 0.087 Uiso 1 1 calc R
H33C H 1.2179 0.1083 1.7693 0.087 Uiso 1 1 calc R
C34 C 1.4499(6) 0.1552(6) 1.7672(2) 0.051(2) Uani 1 1 d .
H34A H 1.4464 0.2197 1.7583 0.076 Uiso 1 1 calc R
H34B H 1.4683 0.1153 1.7460 0.076 Uiso 1 1 calc R
H34C H 1.4971 0.1501 1.7847 0.076 Uiso 1 1 calc R
C35 C 1.4081(5) 0.2185(5) 1.8613(2) 0.0347(16) Uani 1 1 d .
C36 C 1.4618(5) 0.1261(6) 1.8673(2) 0.0448(19) Uani 1 1 d .
H36A H 1.4161 0.0776 1.8767 0.067 Uiso 1 1 calc R
H36B H 1.5069 0.1353 1.8854 0.067 Uiso 1 1 calc R
H36C H 1.4961 0.1071 1.8436 0.067 Uiso 1 1 calc R
C37 C 1.3635(6) 0.2489(6) 1.8998(2) 0.048(2) Uani 1 1 d .
H37A H 1.3320 0.3088 1.8974 0.072 Uiso 1 1 calc R
H37B H 1.4131 0.2550 1.9162 0.072 Uiso 1 1 calc R
H37C H 1.3170 0.2024 1.9103 0.072 Uiso 1 1 calc R
C38 C 1.4832(5) 0.2924(6) 1.8457(2) 0.0444(19) Uani 1 1 d .
H38A H 1.5294 0.3004 1.8634 0.067 Uiso 1 1 calc R
H38B H 1.4516 0.3516 1.8418 0.067 Uiso 1 1 calc R
H38C H 1.5159 0.2718 1.8219 0.067 Uiso 1 1 calc R
C39 C 1.0470(5) 0.2673(4) 1.90882(19) 0.0278(14) Uani 1 1 d .
C40 C 0.9726(5) 0.3109(5) 1.8928(2) 0.0327(15) Uani 1 1 d .
H40A H 0.9364 0.2766 1.8774 0.039 Uiso 1 1 calc R
C41 C 0.9515(6) 0.4047(5) 1.8993(2) 0.0412(18) Uani 1 1 d .
H41A H 0.9013 0.4335 1.8883 0.049 Uiso 1 1 calc R
C42 C 1.0036(6) 0.4548(5) 1.9217(2) 0.0414(18) Uani 1 1 d .
H42A H 0.9889 0.5180 1.9264 0.050 Uiso 1 1 calc R
C43 C 1.0782(5) 0.4122(5) 1.9372(2) 0.0364(16) Uani 1 1 d .
H43A H 1.1152 0.4472 1.9521 0.044 Uiso 1 1 calc R
C44 C 1.0988(5) 0.3203(5) 1.93133(19) 0.0340(16) Uani 1 1 d .
H44A H 1.1489 0.2922 1.9427 0.041 Uiso 1 1 calc R
Ge4 Ge 1.49195(5) 0.56467(5) 1.62668(2) 0.02985(17) Uani 1 1 d .
Ge5 Ge 1.37918(5) 0.47910(5) 1.59321(2) 0.03143(17) Uani 1 1 d .
Ge6 Ge 1.32034(5) 0.59864(5) 1.63822(2) 0.03017(17) Uani 1 1 d .
Si4 Si 1.61716(15) 0.52860(14) 1.66519(6) 0.0330(4) Uani 1 1 d .
Si5 Si 1.30650(14) 0.34400(13) 1.56860(6) 0.0312(4) Uani 1 1 d .
Si6 Si 1.19696(15) 0.70231(14) 1.66813(6) 0.0355(5) Uani 1 1 d .
C45 C 1.4436(4) 0.6588(5) 1.59304(18) 0.0265(13) Uani 1 1 d .
C46 C 1.3731(4) 0.6093(5) 1.57717(19) 0.0284(14) Uani 1 1 d .
H46A H 1.3360 0.6337 1.5573 0.034 Uiso 1 1 calc R
C47 C 1.6024(10) 0.6041(6) 1.7085(3) 0.084(4) Uani 1 1 d .
C48 C 1.5846(10) 0.7067(6) 1.6972(3) 0.087(4) Uani 1 1 d .
H48A H 1.6410 0.7315 1.6819 0.131 Uiso 1 1 calc R
H48B H 1.5715 0.7436 1.7196 0.131 Uiso 1 1 calc R
H48C H 1.5303 0.7097 1.6829 0.131 Uiso 1 1 calc R
C49 C 1.6941(13) 0.6015(7) 1.7280(4) 0.139(8) Uani 1 1 d .
H49A H 1.6896 0.6475 1.7476 0.208 Uiso 1 1 calc R
H49B H 1.7490 0.6157 1.7097 0.208 Uiso 1 1 calc R
H49C H 1.7015 0.5395 1.7389 0.208 Uiso 1 1 calc R
C50 C 1.5119(12) 0.5715(8) 1.7361(3) 0.116(6) Uani 1 1 d .
H50A H 1.4887 0.6234 1.7517 0.173 Uiso 1 1 calc R
H50B H 1.5294 0.5199 1.7520 0.173 Uiso 1 1 calc R
H50C H 1.4620 0.5512 1.7216 0.173 Uiso 1 1 calc R
C51 C 1.5879(5) 0.4014(5) 1.6765(2) 0.0377(17) Uani 1 1 d .
C52 C 1.6114(7) 0.3426(6) 1.6417(3) 0.059(3) Uani 1 1 d .
H52A H 1.5740 0.3644 1.6222 0.088 Uiso 1 1 calc R
H52B H 1.5961 0.2774 1.6480 0.088 Uiso 1 1 calc R
H52C H 1.6790 0.3486 1.6327 0.088 Uiso 1 1 calc R
C53 C 1.6435(6) 0.3621(5) 1.7078(2) 0.0424(18) Uani 1 1 d .
H53A H 1.6281 0.2962 1.7122 0.064 Uiso 1 1 calc R
H53B H 1.6258 0.3962 1.7307 0.064 Uiso 1 1 calc R
H53C H 1.7117 0.3692 1.7001 0.064 Uiso 1 1 calc R
C54 C 1.4825(6) 0.3847(7) 1.6891(3) 0.059(2) Uani 1 1 d .
H54A H 1.4710 0.3181 1.6935 0.088 Uiso 1 1 calc R
H54B H 1.4452 0.4073 1.6697 0.088 Uiso 1 1 calc R
H54C H 1.4638 0.4178 1.7121 0.088 Uiso 1 1 calc R
C55 C 1.7319(7) 0.5478(8) 1.6329(3) 0.073(3) Uani 1 1 d .
C56 C 1.7632(8) 0.6549(9) 1.6336(5) 0.126(7) Uani 1 1 d .
H56A H 1.8233 0.6643 1.6176 0.189 Uiso 1 1 calc R
H56B H 1.7709 0.6717 1.6591 0.189 Uiso 1 1 calc R
H56C H 1.7143 0.6941 1.6244 0.189 Uiso 1 1 calc R
C57 C 1.8132(6) 0.4891(8) 1.6461(4) 0.085(4) Uani 1 1 d .
H57A H 1.8735 0.5077 1.6318 0.127 Uiso 1 1 calc R
H57B H 1.8013 0.4232 1.6422 0.127 Uiso 1 1 calc R
H57C H 1.8164 0.4990 1.6726 0.127 Uiso 1 1 calc R
C58 C 1.7204(7) 0.5224(11) 1.5928(3) 0.104(5) Uani 1 1 d .
H58A H 1.6946 0.4594 1.5926 0.156 Uiso 1 1 calc R
H58B H 1.7822 0.5254 1.5776 0.156 Uiso 1 1 calc R
H58C H 1.6769 0.5662 1.5827 0.156 Uiso 1 1 calc R
C59 C 1.3102(6) 0.2454(6) 1.6054(2) 0.048(2) Uani 1 1 d .
C60 C 1.2429(7) 0.1647(6) 1.5973(3) 0.057(2) Uani 1 1 d .
H60A H 1.2482 0.1134 1.6152 0.086 Uiso 1 1 calc R
H60B H 1.2609 0.1431 1.5720 0.086 Uiso 1 1 calc R
H60C H 1.1774 0.1870 1.5997 0.086 Uiso 1 1 calc R
C61 C 1.2736(8) 0.2808(7) 1.6453(2) 0.068(3) Uani 1 1 d .
H61A H 1.3122 0.3338 1.6511 0.101 Uiso 1 1 calc R
H61B H 1.2786 0.2308 1.6638 0.101 Uiso 1 1 calc R
H61C H 1.2073 0.3000 1.6461 0.101 Uiso 1 1 calc R
C62 C 1.4086(8) 0.2061(7) 1.6069(4) 0.085(4) Uani 1 1 d .
H62A H 1.4336 0.1838 1.5822 0.128 Uiso 1 1 calc R
H62B H 1.4055 0.1544 1.6250 0.128 Uiso 1 1 calc R
H62C H 1.4505 0.2546 1.6142 0.128 Uiso 1 1 calc R
C63 C 1.3909(6) 0.3252(7) 1.5244(2) 0.054(2) Uani 1 1 d .
C64 C 1.4974(6) 0.3322(7) 1.5300(3) 0.070(3) Uani 1 1 d .
H64A H 1.5366 0.3198 1.5065 0.105 Uiso 1 1 calc R
H64B H 1.5116 0.2865 1.5490 0.105 Uiso 1 1 calc R
H64C H 1.5112 0.3947 1.5380 0.105 Uiso 1 1 calc R
C65 C 1.3746(8) 0.2273(8) 1.5084(3) 0.080(4) Uani 1 1 d .
H65A H 1.3871 0.1792 1.5267 0.120 Uiso 1 1 calc R
H65B H 1.4177 0.2194 1.4855 0.120 Uiso 1 1 calc R
H65C H 1.3089 0.2221 1.5030 0.120 Uiso 1 1 calc R
C66 C 1.3768(8) 0.4000(8) 1.4938(2) 0.075(3) Uani 1 1 d .
H66A H 1.4260 0.3931 1.4727 0.112 Uiso 1 1 calc R
H66B H 1.3812 0.4620 1.5040 0.112 Uiso 1 1 calc R
H66C H 1.3142 0.3919 1.4855 0.112 Uiso 1 1 calc R
C67 C 1.1810(6) 0.3817(6) 1.5603(2) 0.046(2) Uani 1 1 d .
C68 C 1.1376(6) 0.3168(6) 1.5336(3) 0.053(2) Uani 1 1 d .
H68A H 1.1701 0.3262 1.5083 0.079 Uiso 1 1 calc R
H68B H 1.0701 0.3307 1.5338 0.079 Uiso 1 1 calc R
H68C H 1.1451 0.2522 1.5417 0.079 Uiso 1 1 calc R
C69 C 1.1149(6) 0.3819(7) 1.5974(3) 0.064(3) Uani 1 1 d .
H69A H 1.1029 0.3179 1.6065 0.096 Uiso 1 1 calc R
H69B H 1.0548 0.4115 1.5935 0.096 Uiso 1 1 calc R
H69C H 1.1452 0.4164 1.6158 0.096 Uiso 1 1 calc R
C70 C 1.1808(7) 0.4818(6) 1.5440(4) 0.073(3) Uani 1 1 d .
H70A H 1.1154 0.5016 1.5426 0.110 Uiso 1 1 calc R
H70B H 1.2159 0.4836 1.5189 0.110 Uiso 1 1 calc R
H70C H 1.2112 0.5235 1.5600 0.110 Uiso 1 1 calc R
C71 C 1.2549(6) 0.8143(6) 1.6821(3) 0.052(2) Uani 1 1 d .
C72 C 1.2678(11) 0.8864(9) 1.6482(4) 0.120(6) Uani 1 1 d .
H72A H 1.2917 0.9453 1.6564 0.181 Uiso 1 1 calc R
H72B H 1.2065 0.8968 1.6389 0.181 Uiso 1 1 calc R
H72C H 1.3130 0.8619 1.6283 0.181 Uiso 1 1 calc R
C73 C 1.3545(9) 0.8065(10) 1.6899(5) 0.141(8) Uani 1 1 d .
H73A H 1.3568 0.7723 1.7135 0.211 Uiso 1 1 calc R
H73B H 1.3813 0.8687 1.6916 0.211 Uiso 1 1 calc R
H73C H 1.3914 0.7733 1.6698 0.211 Uiso 1 1 calc R
C74 C 1.1915(8) 0.8684(7) 1.7100(3) 0.090(4) Uani 1 1 d .
H74A H 1.2203 0.9289 1.7133 0.135 Uiso 1 1 calc R
H74B H 1.1831 0.8342 1.7339 0.135 Uiso 1 1 calc R
H74C H 1.1296 0.8773 1.7011 0.135 Uiso 1 1 calc R
C75 C 1.1058(6) 0.7207(7) 1.6340(3) 0.059(3) Uani 1 1 d .
C76 C 1.0523(9) 0.6231(8) 1.6322(4) 0.100(5) Uani 1 1 d .
H76A H 1.0951 0.5789 1.6186 0.150 Uiso 1 1 calc R
H76B H 0.9960 0.6318 1.6193 0.150 Uiso 1 1 calc R
H76C H 1.0332 0.5989 1.6575 0.150 Uiso 1 1 calc R
C77 C 1.1464(10) 0.7559(18) 1.5975(3) 0.214(14) Uani 1 1 d .
H77A H 1.1602 0.8222 1.5989 0.321 Uiso 1 1 calc R
H77B H 1.1011 0.7466 1.5795 0.321 Uiso 1 1 calc R
H77C H 1.2051 0.7224 1.5896 0.321 Uiso 1 1 calc R
C78 C 1.0247(6) 0.7836(7) 1.6499(3) 0.060(3) Uani 1 1 d .
H78A H 0.9770 0.7878 1.6325 0.090 Uiso 1 1 calc R
H78B H 1.0496 0.8457 1.6536 0.090 Uiso 1 1 calc R
H78C H 0.9955 0.7576 1.6738 0.090 Uiso 1 1 calc R
C79 C 1.1553(9) 0.6226(7) 1.7101(3) 0.084(4) Uani 1 1 d .
C80 C 1.1536(11) 0.5232(8) 1.7036(4) 0.137(7) Uani 1 1 d .
H80A H 1.1117 0.5106 1.6847 0.205 Uiso 1 1 calc R
H80B H 1.1302 0.4901 1.7268 0.205 Uiso 1 1 calc R
H80C H 1.2179 0.5021 1.6950 0.205 Uiso 1 1 calc R
C81 C 1.2360(9) 0.6287(12) 1.7404(3) 0.111(5) Uani 1 1 d .
H81A H 1.2972 0.6062 1.7287 0.167 Uiso 1 1 calc R
H81B H 1.2150 0.5902 1.7626 0.167 Uiso 1 1 calc R
H81C H 1.2426 0.6932 1.7477 0.167 Uiso 1 1 calc R
C82 C 1.0632(6) 0.6587(6) 1.7317(3) 0.058(3) Uani 1 1 d .
H82A H 1.0459 0.6193 1.7539 0.088 Uiso 1 1 calc R
H82B H 1.0121 0.6574 1.7158 0.088 Uiso 1 1 calc R
H82C H 1.0729 0.7226 1.7393 0.088 Uiso 1 1 calc R
C83 C 1.4645(5) 0.7583(5) 1.58691(18) 0.0282(14) Uani 1 1 d .
C84 C 1.5410(5) 0.7977(5) 1.6024(2) 0.0357(16) Uani 1 1 d .
H84A H 1.5758 0.7603 1.6178 0.043 Uiso 1 1 calc R
C85 C 1.5668(6) 0.8902(5) 1.5955(2) 0.0410(18) Uani 1 1 d .
H85A H 1.6193 0.9157 1.6057 0.049 Uiso 1 1 calc R
C86 C 1.5145(6) 0.9441(5) 1.5735(2) 0.0420(18) Uani 1 1 d .
H86A H 1.5308 1.0076 1.5692 0.050 Uiso 1 1 calc R
C87 C 1.4386(6) 0.9079(5) 1.5574(2) 0.0391(17) Uani 1 1 d .
H87A H 1.4035 0.9459 1.5422 0.047 Uiso 1 1 calc R
C88 C 1.4154(5) 0.8140(5) 1.5642(2) 0.0335(16) Uani 1 1 d .
H88A H 1.3648 0.7880 1.5529 0.040 Uiso 1 1 calc R
B1 B 0.6437(5) -0.4097(5) 1.8855(2) 0.0282(16) Uani 1 1 d .
C89 C 0.5970(5) -0.4991(5) 1.91113(18) 0.0307(15) Uani 1 1 d .
C90 C 0.5142(5) -0.4870(5) 1.9350(2) 0.0385(17) Uani 1 1 d .
C91 C 0.4723(5) -0.5529(6) 1.9599(2) 0.0410(18) Uani 1 1 d .
C92 C 0.5159(6) -0.6386(6) 1.9616(2) 0.044(2) Uani 1 1 d .
C93 C 0.5966(6) -0.6548(5) 1.9391(2) 0.0394(18) Uani 1 1 d .
C94 C 0.6353(5) -0.5861(5) 1.9144(2) 0.0330(15) Uani 1 1 d .
F1 F 0.4692(3) -0.4025(3) 1.93517(12) 0.0433(11) Uani 1 1 d .
F2 F 0.3905(3) -0.5360(4) 1.98149(13) 0.0574(14) Uani 1 1 d .
F3 F 0.4753(4) -0.7048(4) 1.98547(14) 0.0632(15) Uani 1 1 d .
F4 F 0.6393(4) -0.7392(3) 1.94046(14) 0.0565(13) Uani 1 1 d .
F5 F 0.7174(3) -0.6102(3) 1.89372(12) 0.0396(10) Uani 1 1 d .
C95 C 0.6753(5) -0.3415(5) 1.91782(19) 0.0294(14) Uani 1 1 d .
C96 C 0.6347(5) -0.2574(5) 1.9295(2) 0.0315(15) Uani 1 1 d .
C97 C 0.6591(5) -0.2070(5) 1.9584(2) 0.0343(16) Uani 1 1 d .
C98 C 0.7297(5) -0.2404(5) 1.97857(19) 0.0347(16) Uani 1 1 d .
C99 C 0.7732(5) -0.3225(5) 1.96849(19) 0.0352(16) Uani 1 1 d .
C100 C 0.7436(5) -0.3712(5) 1.9398(2) 0.0314(15) Uani 1 1 d .
F6 F 0.5637(3) -0.2202(3) 1.91191(12) 0.0372(9) Uani 1 1 d .
F7 F 0.6161(3) -0.1271(3) 1.96783(12) 0.0432(11) Uani 1 1 d .
F8 F 0.7555(3) -0.1920(3) 2.00729(12) 0.0449(11) Uani 1 1 d .
F9 F 0.8417(3) -0.3556(3) 1.98803(12) 0.0469(11) Uani 1 1 d .
F10 F 0.7889(3) -0.4526(3) 1.93225(11) 0.0370(9) Uani 1 1 d .
C101 C 0.7334(5) -0.4402(5) 1.85486(18) 0.0292(14) Uani 1 1 d .
C102 C 0.8251(5) -0.4059(5) 1.85020(19) 0.0312(15) Uani 1 1 d .
C103 C 0.8958(5) -0.4350(5) 1.8231(2) 0.0371(17) Uani 1 1 d .
C104 C 0.8756(5) -0.5009(5) 1.7985(2) 0.0375(17) Uani 1 1 d .
C105 C 0.7842(5) -0.5358(5) 1.80063(19) 0.0312(15) Uani 1 1 d .
C106 C 0.7184(5) -0.5055(5) 1.82771(19) 0.0286(14) Uani 1 1 d .
F11 F 0.8524(3) -0.3383(3) 1.87212(11) 0.0394(10) Uani 1 1 d .
F12 F 0.9843(3) -0.3998(3) 1.82144(12) 0.0468(11) Uani 1 1 d .
F13 F 0.9436(3) -0.5311(3) 1.77228(12) 0.0476(11) Uani 1 1 d .
F14 F 0.7635(3) -0.5988(3) 1.77589(11) 0.0366(9) Uani 1 1 d .
F15 F 0.6303(3) -0.5442(3) 1.82890(11) 0.0370(9) Uani 1 1 d .
C107 C 0.5710(5) -0.3596(5) 1.85862(19) 0.0308(15) Uani 1 1 d .
C108 C 0.5983(5) -0.2773(5) 1.8397(2) 0.0328(15) Uani 1 1 d .
C109 C 0.5465(5) -0.2291(5) 1.8162(2) 0.0358(16) Uani 1 1 d .
C110 C 0.4589(5) -0.2649(5) 1.8099(2) 0.0384(17) Uani 1 1 d .
C111 C 0.4287(5) -0.3469(5) 1.8269(2) 0.0335(16) Uani 1 1 d .
C112 C 0.4836(5) -0.3920(5) 1.8507(2) 0.0306(15) Uani 1 1 d .
F16 F 0.6853(3) -0.2409(3) 1.84404(11) 0.0363(9) Uani 1 1 d .
F17 F 0.5786(3) -0.1493(3) 1.79911(12) 0.0479(11) Uani 1 1 d .
F18 F 0.4070(3) -0.2204(3) 1.78613(13) 0.0477(11) Uani 1 1 d .
F19 F 0.3470(3) -0.3851(3) 1.81878(12) 0.0419(10) Uani 1 1 d .
F20 F 0.4469(3) -0.4742(3) 1.86569(11) 0.0355(9) Uani 1 1 d .
B2 B 1.8548(6) 0.0780(6) 1.6163(2) 0.0352(18) Uani 1 1 d .
C113 C 1.8239(5) 0.1522(5) 1.58447(19) 0.0296(14) Uani 1 1 d .
C114 C 1.7607(5) 0.1227(5) 1.56037(19) 0.0331(16) Uani 1 1 d .
C115 C 1.7321(5) 0.1767(6) 1.5319(2) 0.0393(18) Uani 1 1 d .
C116 C 1.7659(6) 0.2644(5) 1.5254(2) 0.0371(17) Uani 1 1 d .
C117 C 1.8323(5) 0.2967(5) 1.5473(2) 0.0372(17) Uani 1 1 d .
C118 C 1.8575(5) 0.2416(5) 1.57596(19) 0.0329(15) Uani 1 1 d .
F21 F 1.7234(3) 0.0369(3) 1.56482(12) 0.0391(10) Uani 1 1 d .
F22 F 1.6679(3) 0.1426(3) 1.51040(13) 0.0525(12) Uani 1 1 d .
F23 F 1.7408(4) 0.3176(3) 1.49658(13) 0.0541(13) Uani 1 1 d .
F24 F 1.8706(3) 0.3823(3) 1.53986(13) 0.0490(12) Uani 1 1 d .
F25 F 1.9237(3) 0.2791(3) 1.59518(12) 0.0425(10) Uani 1 1 d .
C119 C 1.9096(5) -0.0025(5) 1.5896(2) 0.0324(15) Uani 1 1 d .
C120 C 1.8784(5) -0.0900(5) 1.5831(2) 0.0355(16) Uani 1 1 d .
C121 C 1.9213(6) -0.1488(5) 1.5566(2) 0.0420(19) Uani 1 1 d .
C122 C 2.0043(6) -0.1202(6) 1.5351(2) 0.046(2) Uani 1 1 d .
C123 C 2.0402(6) -0.0334(6) 1.5399(2) 0.0427(19) Uani 1 1 d .
C124 C 1.9930(5) 0.0218(5) 1.5665(2) 0.0373(17) Uani 1 1 d .
F26 F 1.7977(3) -0.1251(3) 1.60292(12) 0.0400(10) Uani 1 1 d .
F27 F 1.8860(4) -0.2346(3) 1.55218(13) 0.0561(13) Uani 1 1 d .
F28 F 2.0482(4) -0.1773(4) 1.50940(14) 0.0651(15) Uani 1 1 d .
F29 F 2.1206(3) -0.0056(4) 1.51965(13) 0.0559(13) Uani 1 1 d .
F30 F 2.0307(3) 0.1083(3) 1.56908(12) 0.0437(11) Uani 1 1 d .
C125 C 1.7642(5) 0.0350(5) 1.6445(2) 0.0318(15) Uani 1 1 d .
C126 C 1.7801(5) -0.0325(5) 1.6712(2) 0.0325(15) Uani 1 1 d .
C127 C 1.7116(6) -0.0697(5) 1.6974(2) 0.0365(16) Uani 1 1 d .
C128 C 1.6200(5) -0.0361(5) 1.6993(2) 0.0360(16) Uani 1 1 d .
C129 C 1.5995(5) 0.0315(5) 1.6742(2) 0.0333(15) Uani 1 1 d .
C130 C 1.6698(5) 0.0654(5) 1.64825(19) 0.0315(15) Uani 1 1 d .
F31 F 1.8681(3) -0.0681(3) 1.67118(12) 0.0395(10) Uani 1 1 d .
F32 F 1.7316(3) -0.1376(3) 1.72136(11) 0.0440(11) Uani 1 1 d .
F33 F 1.5508(3) -0.0715(3) 1.72471(12) 0.0469(11) Uani 1 1 d .
F34 F 1.5100(3) 0.0639(3) 1.67519(13) 0.0465(11) Uani 1 1 d .
F35 F 1.6424(3) 0.1321(3) 1.62444(12) 0.0390(10) Uani 1 1 d .
C131 C 1.9220(5) 0.1244(5) 1.64512(19) 0.0296(14) Uani 1 1 d .
C132 C 2.0098(5) 0.0949(5) 1.6538(2) 0.0335(15) Uani 1 1 d .
C133 C 2.0614(5) 0.1383(5) 1.6787(2) 0.0365(17) Uani 1 1 d .
C134 C 2.0261(6) 0.2170(5) 1.6958(2) 0.0374(17) Uani 1 1 d .
C135 C 1.9380(5) 0.2483(5) 1.6894(2) 0.0356(16) Uani 1 1 d .
C136 C 1.8899(5) 0.2020(5) 1.6646(2) 0.0338(16) Uani 1 1 d .
F36 F 2.0512(3) 0.0175(3) 1.63809(12) 0.0387(10) Uani 1 1 d .
F37 F 2.1449(3) 0.1019(3) 1.68649(12) 0.0432(11) Uani 1 1 d .
F38 F 2.0776(3) 0.2611(3) 1.71950(12) 0.0484(12) Uani 1 1 d .
F39 F 1.9036(3) 0.3252(3) 1.70638(12) 0.0455(11) Uani 1 1 d .
F40 F 1.8035(3) 0.2364(3) 1.65976(12) 0.0391(10) Uani 1 1 d .

loop_
_atom_site_aniso_label
_atom_site_aniso_U_11
_atom_site_aniso_U_22
_atom_site_aniso_U_33
_atom_site_aniso_U_23
_atom_site_aniso_U_13
_atom_site_aniso_U_12
Ge1 0.0260(3) 0.0244(4) 0.0363(4) -0.0026(3) -0.0092(3) -0.0030(3)
Ge2 0.0300(4) 0.0235(4) 0.0358(4) 0.0004(3) -0.0074(3) -0.0018(3)
Ge3 0.0261(4) 0.0268(4) 0.0344(4) -0.0010(3) -0.0045(3) -0.0052(3)
Si1 0.0280(9) 0.0255(9) 0.0323(10) -0.0029(7) -0.0080(8) -0.0022(7)
Si2 0.0277(9) 0.0255(9) 0.0329(10) -0.0001(7) -0.0050(8) -0.0016(7)
Si3 0.0281(9) 0.0262(10) 0.0353(10) -0.0018(8) -0.0030(8) -0.0059(7)
C1 0.025(3) 0.029(3) 0.028(3) -0.005(3) -0.006(3) -0.002(3)
C2 0.027(3) 0.025(3) 0.033(4) 0.005(3) -0.006(3) 0.003(3)
C3 0.035(4) 0.031(4) 0.049(4) 0.000(3) -0.009(4) -0.008(3)
C4 0.035(4) 0.056(5) 0.043(4) -0.008(4) 0.003(4) -0.014(4)
C5 0.042(4) 0.032(4) 0.060(5) 0.012(4) -0.001(4) -0.009(3)
C6 0.030(4) 0.040(5) 0.064(5) -0.001(4) -0.008(4) -0.008(3)
C7 0.035(4) 0.030(4) 0.035(4) -0.001(3) -0.009(3) -0.002(3)
C8 0.037(4) 0.029(4) 0.053(5) -0.006(3) -0.004(4) 0.001(3)
C9 0.044(4) 0.032(4) 0.047(4) 0.006(3) -0.008(4) -0.001(3)
C10 0.049(5) 0.049(5) 0.047(5) 0.000(4) -0.018(4) 0.005(4)
C11 0.040(4) 0.039(4) 0.040(4) -0.008(3) -0.015(4) -0.001(3)
C12 0.034(4) 0.048(5) 0.050(5) -0.015(4) -0.010(4) 0.004(3)
C13 0.051(5) 0.046(5) 0.058(5) -0.023(4) -0.015(4) -0.002(4)
C14 0.061(6) 0.061(6) 0.044(5) -0.008(4) 0.006(5) 0.017(5)
C15 0.044(4) 0.028(4) 0.036(4) -0.003(3) -0.007(3) 0.005(3)
C16 0.057(5) 0.034(4) 0.045(5) -0.006(3) -0.004(4) 0.009(4)
C17 0.049(5) 0.031(4) 0.052(5) -0.007(3) -0.011(4) -0.004(3)
C18 0.046(5) 0.046(5) 0.033(4) -0.008(3) -0.004(4) 0.009(4)
C19 0.032(4) 0.029(4) 0.034(4) -0.003(3) -0.007(3) 0.004(3)
C20 0.033(4) 0.040(4) 0.049(5) 0.012(3) -0.004(4) 0.002(3)
C21 0.037(4) 0.039(4) 0.052(5) -0.001(4) -0.013(4) -0.003(3)
C22 0.037(4) 0.041(4) 0.048(5) 0.000(3) -0.016(4) 0.009(3)
C23 0.032(4) 0.037(4) 0.039(4) 0.003(3) 0.004(3) 0.005(3)
C24 0.042(5) 0.064(6) 0.034(4) -0.009(4) -0.005(4) 0.007(4)
C25 0.053(5) 0.045(5) 0.042(4) 0.013(4) 0.001(4) -0.004(4)
C26 0.035(4) 0.043(5) 0.044(4) -0.001(3) 0.000(4) -0.008(3)
C27 0.036(4) 0.038(4) 0.043(4) 0.005(3) 0.003(4) 0.000(3)
C28 0.049(5) 0.029(4) 0.069(6) 0.005(4) 0.000(5) 0.001(4)
C29 0.052(5) 0.041(5) 0.060(6) 0.003(4) -0.011(4) 0.005(4)
C30 0.050(5) 0.035(5) 0.068(6) 0.020(4) 0.005(4) -0.004(4)
C31 0.050(5) 0.031(4) 0.043(4) -0.001(3) 0.001(4) -0.005(3)
C32 0.050(5) 0.030(4) 0.071(6) -0.018(4) 0.008(5) -0.006(4)
C33 0.072(6) 0.062(6) 0.040(5) -0.008(4) -0.011(5) -0.019(5)
C34 0.056(5) 0.049(5) 0.044(5) -0.001(4) 0.006(4) -0.010(4)
C35 0.025(3) 0.034(4) 0.045(4) -0.002(3) -0.007(3) -0.009(3)
C36 0.032(4) 0.044(5) 0.060(5) 0.008(4) -0.016(4) 0.003(3)
C37 0.042(4) 0.065(6) 0.038(4) -0.005(4) -0.013(4) -0.023(4)
C38 0.034(4) 0.043(5) 0.056(5) -0.011(4) -0.006(4) -0.009(3)
C39 0.027(3) 0.024(3) 0.033(4) -0.003(3) -0.004(3) 0.003(3)
C40 0.037(4) 0.023(3) 0.041(4) -0.004(3) -0.013(3) 0.000(3)
C41 0.043(4) 0.029(4) 0.055(5) 0.000(3) -0.020(4) 0.005(3)
C42 0.051(5) 0.026(4) 0.049(5) -0.006(3) -0.010(4) 0.001(3)
C43 0.041(4) 0.030(4) 0.039(4) -0.008(3) -0.007(3) -0.007(3)
C44 0.040(4) 0.030(4) 0.033(4) -0.008(3) -0.008(3) -0.003(3)
Ge4 0.0269(4) 0.0264(4) 0.0373(4) -0.0012(3) -0.0079(3) -0.0021(3)
Ge5 0.0332(4) 0.0269(4) 0.0347(4) -0.0039(3) -0.0057(3) -0.0054(3)
Ge6 0.0282(4) 0.0281(4) 0.0344(4) -0.0026(3) -0.0041(3) -0.0002(3)
Si4 0.0360(11) 0.0264(10) 0.0389(11) -0.0001(8) -0.0141(9) -0.0052(8)
Si5 0.0316(10) 0.0269(10) 0.0355(10) -0.0031(8) -0.0047(9) -0.0064(8)
Si6 0.0350(11) 0.0293(11) 0.0405(11) -0.0011(8) 0.0032(9) 0.0007(8)
C45 0.021(3) 0.031(4) 0.026(3) -0.001(3) 0.002(3) -0.002(3)
C46 0.022(3) 0.027(3) 0.036(4) -0.007(3) -0.003(3) -0.009(3)
C47 0.161(12) 0.030(5) 0.075(7) -0.015(5) -0.075(8) 0.012(6)
C48 0.158(12) 0.035(5) 0.081(7) -0.021(5) -0.064(8) 0.021(6)
C49 0.27(2) 0.037(6) 0.149(12) -0.025(7) -0.176(14) 0.025(9)
C50 0.235(19) 0.070(8) 0.037(5) -0.016(5) 0.008(9) 0.058(10)
C51 0.036(4) 0.028(4) 0.052(5) -0.004(3) -0.015(4) 0.001(3)
C52 0.072(6) 0.040(5) 0.073(6) -0.021(4) -0.040(5) 0.022(4)
C53 0.045(4) 0.035(4) 0.048(5) 0.004(3) -0.010(4) 0.007(3)
C54 0.043(5) 0.053(6) 0.079(7) 0.019(5) -0.003(5) -0.007(4)
C55 0.039(5) 0.077(7) 0.097(8) 0.050(6) 0.000(5) 0.007(5)
C56 0.045(6) 0.085(9) 0.246(18) 0.108(11) -0.028(9) -0.016(6)
C57 0.029(4) 0.096(9) 0.130(11) 0.057(8) -0.023(6) -0.001(5)
C58 0.046(6) 0.188(15) 0.066(8) 0.047(8) 0.031(6) 0.047(8)
C59 0.057(5) 0.034(4) 0.056(5) 0.002(4) -0.023(4) -0.011(4)
C60 0.074(6) 0.033(5) 0.068(6) 0.006(4) -0.030(5) -0.021(4)
C61 0.103(8) 0.054(6) 0.049(5) 0.010(4) -0.023(5) -0.044(6)
C62 0.074(7) 0.047(6) 0.147(11) 0.030(6) -0.070(8) -0.016(5)
C63 0.045(5) 0.064(6) 0.050(5) -0.025(4) 0.007(4) -0.018(4)
C64 0.042(5) 0.065(7) 0.101(8) -0.038(6) 0.008(6) -0.013(4)
C65 0.066(6) 0.086(8) 0.084(7) -0.061(6) 0.021(6) -0.028(6)
C66 0.070(7) 0.113(9) 0.038(5) -0.003(5) 0.005(5) -0.044(7)
C67 0.042(4) 0.040(5) 0.058(5) -0.006(4) -0.011(4) -0.003(4)
C68 0.051(5) 0.044(5) 0.066(6) 0.005(4) -0.024(5) -0.015(4)
C69 0.036(5) 0.059(6) 0.095(8) -0.020(5) 0.005(5) -0.013(4)
C70 0.055(6) 0.034(5) 0.139(10) 0.015(6) -0.051(6) -0.008(4)
C71 0.041(4) 0.045(5) 0.068(6) -0.028(4) 0.004(4) 0.008(4)
C72 0.144(13) 0.079(9) 0.126(12) -0.008(8) 0.034(10) -0.072(9)
C73 0.078(9) 0.114(12) 0.24(2) -0.125(13) -0.013(11) -0.016(8)
C74 0.098(9) 0.049(6) 0.110(9) -0.043(6) 0.051(8) -0.015(6)
C75 0.037(5) 0.064(6) 0.078(7) -0.033(5) -0.018(5) 0.021(4)
C76 0.073(8) 0.069(8) 0.170(14) -0.024(8) -0.060(9) 0.009(6)
C77 0.080(9) 0.51(4) 0.043(7) 0.062(13) 0.014(7) 0.157(17)
C78 0.047(5) 0.055(6) 0.076(7) 0.014(5) -0.002(5) 0.018(4)
C79 0.104(9) 0.050(6) 0.082(8) 0.018(5) 0.052(7) 0.021(6)
C80 0.172(15) 0.063(8) 0.140(13) 0.032(8) 0.115(12) 0.010(9)
C81 0.091(10) 0.174(16) 0.066(8) 0.037(9) -0.010(8) -0.003(10)
C82 0.057(5) 0.053(6) 0.058(6) -0.002(4) 0.023(5) -0.007(4)
C83 0.025(3) 0.031(4) 0.028(3) -0.003(3) -0.001(3) -0.007(3)
C84 0.037(4) 0.030(4) 0.042(4) -0.003(3) -0.012(3) -0.004(3)
C85 0.038(4) 0.039(4) 0.049(5) -0.006(3) -0.013(4) -0.006(3)
C86 0.045(4) 0.028(4) 0.053(5) 0.001(3) -0.005(4) -0.012(3)
C87 0.043(4) 0.029(4) 0.047(4) 0.002(3) -0.014(4) -0.008(3)
C88 0.031(4) 0.035(4) 0.036(4) 0.004(3) -0.012(3) -0.011(3)
B1 0.024(4) 0.028(4) 0.033(4) 0.001(3) -0.006(3) -0.003(3)
C89 0.030(3) 0.036(4) 0.026(3) -0.001(3) -0.003(3) -0.005(3)
C90 0.036(4) 0.041(4) 0.040(4) 0.000(3) -0.009(3) -0.003(3)
C91 0.028(4) 0.055(5) 0.038(4) -0.007(4) 0.006(3) -0.012(3)
C92 0.044(5) 0.052(5) 0.036(4) 0.009(4) -0.012(4) -0.020(4)
C93 0.054(5) 0.030(4) 0.036(4) -0.003(3) -0.013(4) -0.010(3)
C94 0.035(4) 0.032(4) 0.032(4) -0.001(3) -0.006(3) -0.007(3)
F1 0.035(2) 0.043(3) 0.052(3) -0.011(2) -0.001(2) -0.0038(19)
F2 0.042(3) 0.081(4) 0.046(3) -0.003(3) 0.009(2) -0.017(3)
F3 0.074(4) 0.064(3) 0.049(3) 0.020(3) -0.002(3) -0.028(3)
F4 0.075(4) 0.036(3) 0.060(3) 0.017(2) -0.016(3) -0.005(2)
F5 0.044(2) 0.030(2) 0.044(2) 0.0019(18) -0.001(2) 0.0043(18)
C95 0.028(3) 0.028(4) 0.033(4) -0.003(3) -0.009(3) -0.003(3)
C96 0.027(3) 0.033(4) 0.037(4) -0.003(3) -0.012(3) -0.001(3)
C97 0.034(4) 0.035(4) 0.032(4) -0.005(3) 0.005(3) -0.006(3)
C98 0.039(4) 0.035(4) 0.030(4) -0.011(3) -0.005(3) -0.007(3)
C99 0.033(4) 0.047(4) 0.028(4) 0.001(3) -0.011(3) -0.008(3)
C100 0.035(4) 0.024(3) 0.035(4) -0.007(3) -0.001(3) -0.002(3)
F6 0.036(2) 0.029(2) 0.049(3) -0.0082(18) -0.011(2) 0.0033(17)
F7 0.046(3) 0.031(2) 0.053(3) -0.0144(19) -0.008(2) 0.0018(19)
F8 0.044(3) 0.055(3) 0.038(2) -0.018(2) -0.012(2) -0.001(2)
F9 0.051(3) 0.047(3) 0.048(3) -0.008(2) -0.024(2) 0.003(2)
F10 0.041(2) 0.031(2) 0.041(2) -0.0063(17) -0.014(2) 0.0066(18)
C101 0.030(3) 0.032(4) 0.026(3) -0.005(3) -0.005(3) -0.004(3)
C102 0.036(4) 0.027(4) 0.032(4) 0.001(3) -0.006(3) -0.007(3)
C103 0.032(4) 0.037(4) 0.042(4) -0.004(3) -0.004(3) -0.016(3)
C104 0.038(4) 0.039(4) 0.033(4) -0.003(3) 0.002(3) 0.001(3)
C105 0.038(4) 0.027(4) 0.029(3) -0.007(3) -0.005(3) -0.007(3)
C106 0.024(3) 0.029(4) 0.034(4) 0.001(3) -0.006(3) -0.003(3)
F11 0.036(2) 0.043(3) 0.039(2) -0.0103(19) -0.002(2) -0.0094(18)
F12 0.030(2) 0.063(3) 0.046(3) -0.013(2) 0.002(2) -0.018(2)
F13 0.043(3) 0.055(3) 0.042(3) -0.011(2) 0.007(2) -0.008(2)
F14 0.044(2) 0.032(2) 0.036(2) -0.0088(17) -0.011(2) -0.0004(18)
F15 0.036(2) 0.032(2) 0.045(2) -0.0038(18) -0.011(2) -0.0087(17)
C107 0.030(3) 0.028(4) 0.035(4) -0.007(3) -0.006(3) -0.004(3)
C108 0.027(3) 0.033(4) 0.039(4) -0.008(3) -0.005(3) -0.004(3)
C109 0.042(4) 0.025(4) 0.042(4) 0.003(3) -0.014(3) 0.002(3)
C110 0.040(4) 0.035(4) 0.045(4) 0.002(3) -0.025(4) 0.002(3)
C111 0.025(3) 0.040(4) 0.037(4) -0.005(3) -0.006(3) 0.003(3)
C112 0.029(3) 0.025(3) 0.039(4) -0.003(3) -0.011(3) -0.004(3)
F16 0.035(2) 0.031(2) 0.045(2) 0.0038(18) -0.0116(19) -0.0089(17)
F17 0.060(3) 0.037(3) 0.047(3) 0.010(2) -0.013(2) -0.011(2)
F18 0.049(3) 0.046(3) 0.051(3) 0.005(2) -0.022(2) 0.006(2)
F19 0.029(2) 0.044(3) 0.055(3) -0.008(2) -0.017(2) -0.0029(18)
F20 0.034(2) 0.030(2) 0.044(2) 0.0024(18) -0.0100(19) -0.0094(17)
B2 0.033(4) 0.032(4) 0.041(5) 0.000(3) -0.008(4) -0.008(3)
C113 0.028(3) 0.029(4) 0.033(4) -0.001(3) -0.007(3) -0.007(3)
C114 0.039(4) 0.027(4) 0.035(4) 0.006(3) -0.013(3) -0.011(3)
C115 0.039(4) 0.049(5) 0.033(4) 0.003(3) -0.015(3) -0.014(3)
C116 0.043(4) 0.035(4) 0.034(4) 0.011(3) -0.012(3) -0.001(3)
C117 0.037(4) 0.031(4) 0.043(4) 0.010(3) -0.007(3) -0.010(3)
C118 0.033(4) 0.032(4) 0.034(4) -0.005(3) -0.008(3) -0.009(3)
F21 0.045(2) 0.029(2) 0.046(2) -0.0006(18) -0.017(2) -0.0111(18)
F22 0.053(3) 0.060(3) 0.049(3) 0.002(2) -0.029(2) -0.017(2)
F23 0.063(3) 0.053(3) 0.049(3) 0.018(2) -0.023(2) -0.010(2)
F24 0.056(3) 0.036(3) 0.056(3) 0.010(2) -0.014(2) -0.017(2)
F25 0.046(3) 0.039(2) 0.046(2) 0.0046(19) -0.019(2) -0.016(2)
C119 0.032(4) 0.028(4) 0.039(4) -0.004(3) -0.010(3) -0.003(3)
C120 0.042(4) 0.034(4) 0.031(4) -0.006(3) -0.005(3) -0.001(3)
C121 0.058(5) 0.027(4) 0.044(4) -0.010(3) -0.017(4) 0.000(3)
C122 0.050(5) 0.044(5) 0.044(5) -0.009(4) -0.003(4) 0.004(4)
C123 0.034(4) 0.055(5) 0.038(4) -0.006(4) -0.001(4) -0.006(4)
C124 0.037(4) 0.037(4) 0.038(4) -0.002(3) -0.006(3) -0.005(3)
F26 0.045(2) 0.029(2) 0.046(2) -0.0044(18) -0.003(2) -0.0076(18)
F27 0.082(4) 0.036(3) 0.049(3) -0.014(2) 0.000(3) -0.002(2)
F28 0.079(4) 0.063(4) 0.049(3) -0.017(3) 0.010(3) 0.012(3)
F29 0.038(3) 0.077(4) 0.049(3) -0.003(3) 0.008(2) 0.001(2)
F30 0.034(2) 0.045(3) 0.052(3) 0.000(2) -0.005(2) -0.0100(19)
C125 0.030(3) 0.031(4) 0.036(4) -0.007(3) -0.008(3) -0.004(3)
C126 0.029(3) 0.032(4) 0.038(4) -0.003(3) -0.009(3) -0.002(3)
C127 0.045(4) 0.038(4) 0.029(4) -0.002(3) -0.013(3) 0.000(3)
C128 0.036(4) 0.034(4) 0.037(4) -0.002(3) 0.001(3) -0.008(3)
C129 0.029(4) 0.034(4) 0.037(4) -0.006(3) -0.005(3) -0.002(3)
C130 0.037(4) 0.028(4) 0.031(4) -0.005(3) -0.010(3) -0.004(3)
F31 0.033(2) 0.041(3) 0.047(3) 0.0048(19) -0.012(2) 0.0019(18)
F32 0.051(3) 0.047(3) 0.035(2) 0.0104(19) -0.012(2) -0.003(2)
F33 0.046(3) 0.051(3) 0.041(2) -0.001(2) 0.004(2) -0.010(2)
F34 0.035(2) 0.052(3) 0.052(3) 0.001(2) -0.002(2) 0.005(2)
F35 0.036(2) 0.034(2) 0.047(2) 0.0041(19) -0.005(2) 0.0036(18)
C131 0.034(4) 0.024(3) 0.033(4) 0.000(3) -0.010(3) -0.004(3)
C132 0.035(4) 0.026(4) 0.041(4) -0.003(3) -0.010(3) 0.000(3)
C133 0.029(4) 0.044(4) 0.037(4) 0.005(3) -0.012(3) -0.008(3)
C134 0.049(5) 0.035(4) 0.031(4) -0.002(3) -0.017(3) -0.010(3)
C135 0.044(4) 0.034(4) 0.030(4) -0.003(3) -0.006(3) -0.006(3)
C136 0.034(4) 0.029(4) 0.040(4) -0.001(3) -0.012(3) -0.004(3)
F36 0.032(2) 0.036(2) 0.050(3) -0.0065(19) -0.013(2) 0.0046(18)
F37 0.029(2) 0.054(3) 0.050(3) 0.003(2) -0.018(2) 0.0007(19)
F38 0.048(3) 0.059(3) 0.041(2) -0.008(2) -0.019(2) -0.011(2)
F39 0.054(3) 0.035(2) 0.049(3) -0.012(2) -0.012(2) 0.003(2)
F40 0.040(2) 0.031(2) 0.049(3) -0.0082(19) -0.014(2) 0.0047(18)

loop_
_atom_type_symbol
_atom_type_description
_atom_type_scat_dispersion_real
_atom_type_scat_dispersion_imag
_atom_type_scat_source
C C 0.0033 0.0016 'International Tables Vol C Tables 4.2.6.8 and 6.1.1.4'
H H 0.0000 0.0000 'International Tables Vol C Tables 4.2.6.8 and 6.1.1.4'
B B 0.0013 0.0007 'International Tables Vol C Tables 4.2.6.8 and 6.1.1.4'
F F 0.0171 0.0103 'International Tables Vol C Tables 4.2.6.8 and 6.1.1.4'
Si Si 0.0817 0.0704 'International Tables Vol C Tables 4.2.6.8 and 6.1.1.4'
Ge Ge 0.1547 1.8001 'International Tables Vol C Tables 4.2.6.8 and 6.1.1.4'

loop_
_geom_angle_atom_site_label_1
_geom_angle_atom_site_label_2
_geom_angle_atom_site_label_3
_geom_angle
C1 Ge1 Si1 145.0(2)
C1 Ge1 Ge3 64.81(19)
Si1 Ge1 Ge3 140.80(6)
C1 Ge1 Ge2 74.9(2)
Si1 Ge1 Ge2 134.27(6)
Ge3 Ge1 Ge2 60.06(3)
C2 Ge2 Si2 127.7(2)
C2 Ge2 Ge3 59.9(2)
Si2 Ge2 Ge3 131.05(6)
C2 Ge2 Ge1 73.2(2)
Si2 Ge2 Ge1 158.64(6)
Ge3 Ge2 Ge1 59.78(3)
C2 Ge3 C1 35.0(2)
C2 Ge3 Ge1 68.78(17)
C1 Ge3 Ge1 47.63(15)
C2 Ge3 Si3 123.79(18)
C1 Ge3 Si3 119.99(17)
Ge1 Ge3 Si3 142.94(6)
C2 Ge3 Ge2 48.39(17)
C1 Ge3 Ge2 68.04(16)
Ge1 Ge3 Ge2 60.16(3)
Si3 Ge3 Ge2 156.10(6)
C7 Si1 C11 113.2(3)
C7 Si1 C3 113.8(3)
C11 Si1 C3 114.9(4)
C7 Si1 Ge1 111.6(2)
C11 Si1 Ge1 102.0(2)
C3 Si1 Ge1 99.9(2)
C15 Si2 C23 113.8(4)
C15 Si2 C19 114.3(3)
C23 Si2 C19 114.4(3)
C15 Si2 Ge2 105.4(2)
C23 Si2 Ge2 101.3(2)
C19 Si2 Ge2 105.9(2)
C35 Si3 C31 113.8(4)
C35 Si3 C27 113.9(4)
C31 Si3 C27 113.8(4)
C35 Si3 Ge3 107.9(2)
C31 Si3 Ge3 97.1(2)
C27 Si3 Ge3 108.7(2)
C2 C1 C39 125.0(6)
C2 C1 Ge1 103.1(5)
C39 C1 Ge1 131.7(5)
C2 C1 Ge3 66.3(4)
C39 C1 Ge3 125.2(5)
Ge1 C1 Ge3 67.56(19)
C1 C2 Ge2 108.0(5)
C1 C2 Ge3 78.8(4)
Ge2 C2 Ge3 71.7(2)
C1 C2 H2A 125.4
Ge2 C2 H2A 125.4
Ge3 C2 H2A 125.4
C4 C3 C5 105.5(7)
C4 C3 C6 109.6(7)
C5 C3 C6 109.7(6)
C4 C3 Si1 111.7(5)
C5 C3 Si1 109.5(5)
C6 C3 Si1 110.6(5)
C3 C4 H4A 109.5
C3 C4 H4B 109.5
H4A C4 H4B 109.5
C3 C4 H4C 109.5
H4A C4 H4C 109.5
H4B C4 H4C 109.5
C3 C5 H5A 109.5
C3 C5 H5B 109.5
H5A C5 H5B 109.5
C3 C5 H5C 109.5
H5A C5 H5C 109.5
H5B C5 H5C 109.5
C3 C6 H6A 109.5
C3 C6 H6B 109.5
H6A C6 H6B 109.5
C3 C6 H6C 109.5
H6A C6 H6C 109.5
H6B C6 H6C 109.5
C10 C7 C9 109.0(6)
C10 C7 C8 106.2(6)
C9 C7 C8 107.5(6)
C10 C7 Si1 110.9(5)
C9 C7 Si1 110.7(5)
C8 C7 Si1 112.6(5)
C7 C8 H8A 109.5
C7 C8 H8B 109.5
H8A C8 H8B 109.5
C7 C8 H8C 109.5
H8A C8 H8C 109.5
H8B C8 H8C 109.5
C7 C9 H9A 109.5
C7 C9 H9B 109.5
H9A C9 H9B 109.5
C7 C9 H9C 109.5
H9A C9 H9C 109.5
H9B C9 H9C 109.5
C7 C10 H10A 109.5
C7 C10 H10B 109.5
H10A C10 H10B 109.5
C7 C10 H10C 109.5
H10A C10 H10C 109.5
H10B C10 H10C 109.5
C12 C11 C14 106.7(7)
C12 C11 C13 107.7(7)
C14 C11 C13 108.1(7)
C12 C11 Si1 112.4(5)
C14 C11 Si1 111.6(5)
C13 C11 Si1 110.2(5)
C11 C12 H12A 109.5
C11 C12 H12B 109.5
H12A C12 H12B 109.5
C11 C12 H12C 109.5
H12A C12 H12C 109.5
H12B C12 H12C 109.5
C11 C13 H13A 109.5
C11 C13 H13B 109.5
H13A C13 H13B 109.5
C11 C13 H13C 109.5
H13A C13 H13C 109.5
H13B C13 H13C 109.5
C11 C14 H14A 109.5
C11 C14 H14B 109.5
H14A C14 H14B 109.5
C11 C14 H14C 109.5
H14A C14 H14C 109.5
H14B C14 H14C 109.5
C16 C15 C18 107.9(6)
C16 C15 C17 108.1(6)
C18 C15 C17 106.7(6)
C16 C15 Si2 110.9(5)
C18 C15 Si2 111.9(5)
C17 C15 Si2 111.2(5)
C15 C16 H16A 109.5
C15 C16 H16B 109.5
H16A C16 H16B 109.5
C15 C16 H16C 109.5
H16A C16 H16C 109.5
H16B C16 H16C 109.5
C15 C17 H17A 109.5
C15 C17 H17B 109.5
H17A C17 H17B 109.5
C15 C17 H17C 109.5
H17A C17 H17C 109.5
H17B C17 H17C 109.5
C15 C18 H18A 109.5
C15 C18 H18B 109.5
H18A C18 H18B 109.5
C15 C18 H18C 109.5
H18A C18 H18C 109.5
H18B C18 H18C 109.5
C20 C19 C21 106.7(6)
C20 C19 C22 109.3(6)
C21 C19 C22 108.7(6)
C20 C19 Si2 110.4(5)
C21 C19 Si2 111.3(5)
C22 C19 Si2 110.4(5)
C19 C20 H20A 109.5
C19 C20 H20B 109.5
H20A C20 H20B 109.5
C19 C20 H20C 109.5
H20A C20 H20C 109.5
H20B C20 H20C 109.5
C19 C21 H21A 109.5
C19 C21 H21B 109.5
H21A C21 H21B 109.5
C19 C21 H21C 109.5
H21A C21 H21C 109.5
H21B C21 H21C 109.5
C19 C22 H22A 109.5
C19 C22 H22B 109.5
H22A C22 H22B 109.5
C19 C22 H22C 109.5
H22A C22 H22C 109.5
H22B C22 H22C 109.5
C24 C23 C26 105.2(6)
C24 C23 C25 107.9(7)
C26 C23 C25 108.9(6)
C24 C23 Si2 111.5(5)
C26 C23 Si2 112.9(5)
C25 C23 Si2 110.2(5)
C23 C24 H24A 109.5
C23 C24 H24B 109.5
H24A C24 H24B 109.5
C23 C24 H24C 109.5
H24A C24 H24C 109.5
H24B C24 H24C 109.5
C23 C25 H25A 109.5
C23 C25 H25B 109.5
H25A C25 H25B 109.5
C23 C25 H25C 109.5
H25A C25 H25C 109.5
H25B C25 H25C 109.5
C23 C26 H26A 109.5
C23 C26 H26B 109.5
H26A C26 H26B 109.5
C23 C26 H26C 109.5
H26A C26 H26C 109.5
H26B C26 H26C 109.5
C28 C27 C29 106.5(7)
C28 C27 C30 108.4(7)
C29 C27 C30 108.8(7)
C28 C27 Si3 112.7(6)
C29 C27 Si3 110.9(5)
C30 C27 Si3 109.4(5)
C27 C28 H28A 109.5
C27 C28 H28B 109.5
H28A C28 H28B 109.5
C27 C28 H28C 109.5
H28A C28 H28C 109.5
H28B C28 H28C 109.5
C27 C29 H29A 109.5
C27 C29 H29B 109.5
H29A C29 H29B 109.5
C27 C29 H29C 109.5
H29A C29 H29C 109.5
H29B C29 H29C 109.5
C27 C30 H30A 109.5
C27 C30 H30B 109.5
H30A C30 H30B 109.5
C27 C30 H30C 109.5
H30A C30 H30C 109.5
H30B C30 H30C 109.5
C34 C31 C32 107.9(7)
C34 C31 C33 108.0(7)
C32 C31 C33 105.6(7)
C34 C31 Si3 110.0(5)
C32 C31 Si3 113.1(5)
C33 C31 Si3 112.0(6)
C31 C32 H32A 109.5
C31 C32 H32B 109.5
H32A C32 H32B 109.5
C31 C32 H32C 109.5
H32A C32 H32C 109.5
H32B C32 H32C 109.5
C31 C33 H33A 109.5
C31 C33 H33B 109.5
H33A C33 H33B 109.5
C31 C33 H33C 109.5
H33A C33 H33C 109.5
H33B C33 H33C 109.5
C31 C34 H34A 109.5
C31 C34 H34B 109.5
H34A C34 H34B 109.5
C31 C34 H34C 109.5
H34A C34 H34C 109.5
H34B C34 H34C 109.5
C37 C35 C38 108.3(6)
C37 C35 C36 106.9(7)
C38 C35 C36 107.5(6)
C37 C35 Si3 111.2(5)
C38 C35 Si3 110.7(5)
C36 C35 Si3 112.0(5)
C35 C36 H36A 109.5
C35 C36 H36B 109.5
H36A C36 H36B 109.5
C35 C36 H36C 109.5
H36A C36 H36C 109.5
H36B C36 H36C 109.5
C35 C37 H37A 109.5
C35 C37 H37B 109.5
H37A C37 H37B 109.5
C35 C37 H37C 109.5
H37A C37 H37C 109.5
H37B C37 H37C 109.5
C35 C38 H38A 109.5
C35 C38 H38B 109.5
H38A C38 H38B 109.5
C35 C38 H38C 109.5
H38A C38 H38C 109.5
H38B C38 H38C 109.5
C44 C39 C40 118.0(6)
C44 C39 C1 123.1(6)
C40 C39 C1 118.8(6)
C41 C40 C39 120.6(6)
C41 C40 H40A 119.7
C39 C40 H40A 119.7
C42 C41 C40 120.0(7)
C42 C41 H41A 120.0
C40 C41 H41A 120.0
C41 C42 C43 119.6(7)
C41 C42 H42A 120.2
C43 C42 H42A 120.2
C44 C43 C42 120.9(7)
C44 C43 H43A 119.6
C42 C43 H43A 119.6
C43 C44 C39 120.9(7)
C43 C44 H44A 119.6
C39 C44 H44A 119.5
C45 Ge4 Si4 144.8(2)
C45 Ge4 Ge5 75.34(19)
Si4 Ge4 Ge5 137.71(6)
C45 Ge4 Ge6 63.93(18)
Si4 Ge4 Ge6 135.72(6)
Ge5 Ge4 Ge6 60.12(3)
C46 Ge5 Si5 128.6(2)
C46 Ge5 Ge4 73.4(2)
Si5 Ge5 Ge4 156.84(6)
C46 Ge5 Ge6 59.63(19)
Si5 Ge5 Ge6 133.62(6)
Ge4 Ge5 Ge6 60.09(3)
C46 Ge6 C45 35.3(2)
C46 Ge6 Si6 122.56(19)
C45 Ge6 Si6 120.59(17)
C46 Ge6 Ge4 68.78(18)
C45 Ge6 Ge4 47.94(16)
Si6 Ge6 Ge4 146.25(6)
C46 Ge6 Ge5 48.62(17)
C45 Ge6 Ge5 68.59(16)
Si6 Ge6 Ge5 153.16(6)
Ge4 Ge6 Ge5 59.79(3)
C51 Si4 C55 113.9(4)
C51 Si4 C47 112.7(4)
C55 Si4 C47 115.2(6)
C51 Si4 Ge4 99.2(2)
C55 Si4 Ge4 104.6(3)
C47 Si4 Ge4 109.5(4)
C63 Si5 C67 114.5(4)
C63 Si5 C59 113.3(4)
C67 Si5 C59 114.4(4)
C63 Si5 Ge5 100.7(3)
C67 Si5 Ge5 105.9(3)
C59 Si5 Ge5 106.3(3)
C75 Si6 C71 114.3(4)
C75 Si6 C79 114.6(6)
C71 Si6 C79 112.6(5)
C75 Si6 Ge6 107.1(3)
C71 Si6 Ge6 109.5(3)
C79 Si6 Ge6 97.2(3)
C46 C45 C83 125.2(6)
C46 C45 Ge4 102.7(5)
C83 C45 Ge4 131.8(5)
C46 C45 Ge6 66.7(4)
C83 C45 Ge6 123.8(4)
Ge4 C45 Ge6 68.13(19)
C45 C46 Ge5 108.0(5)
C45 C46 Ge6 78.0(4)
Ge5 C46 Ge6 71.7(2)
C45 C46 H46A 125.5
Ge5 C46 H46A 125.5
Ge6 C46 H46A 125.5
C49 C47 C48 107.8(9)
C49 C47 C50 111.7(11)
C48 C47 C50 106.6(11)
C49 C47 Si4 110.3(9)
C48 C47 Si4 110.0(7)
C50 C47 Si4 110.4(7)
C47 C48 H48A 109.5
C47 C48 H48B 109.5
H48A C48 H48B 109.5
C47 C48 H48C 109.5
H48A C48 H48C 109.5
H48B C48 H48C 109.5
C47 C49 H49A 109.5
C47 C49 H49B 109.5
H49A C49 H49B 109.5
C47 C49 H49C 109.5
H49A C49 H49C 109.5
H49B C49 H49C 109.5
C47 C50 H50A 109.5
C47 C50 H50B 109.5
H50A C50 H50B 109.5
C47 C50 H50C 109.5
H50A C50 H50C 109.5
H50B C50 H50C 109.5
C54 C51 C52 105.5(7)
C54 C51 C53 107.2(7)
C52 C51 C53 108.6(6)
C54 C51 Si4 112.9(5)
C52 C51 Si4 110.4(6)
C53 C51 Si4 111.9(5)
C51 C52 H52A 109.5
C51 C52 H52B 109.5
H52A C52 H52B 109.5
C51 C52 H52C 109.5
H52A C52 H52C 109.5
H52B C52 H52C 109.5
C51 C53 H53A 109.5
C51 C53 H53B 109.5
H53A C53 H53B 109.5
C51 C53 H53C 109.5
H53A C53 H53C 109.5
H53B C53 H53C 109.5
C51 C54 H54A 109.5
C51 C54 H54B 109.5
H54A C54 H54B 109.5
C51 C54 H54C 109.5
H54A C54 H54C 109.5
H54B C54 H54C 109.5
C58 C55 C57 108.6(10)
C58 C55 C56 108.9(10)
C57 C55 C56 107.3(9)
C58 C55 Si4 111.5(7)
C57 C55 Si4 110.9(7)
C56 C55 Si4 109.5(8)
C55 C56 H56A 109.5
C55 C56 H56B 109.5
H56A C56 H56B 109.5
C55 C56 H56C 109.5
H56A C56 H56C 109.5
H56B C56 H56C 109.5
C55 C57 H57A 109.5
C55 C57 H57B 109.5
H57A C57 H57B 109.5
C55 C57 H57C 109.5
H57A C57 H57C 109.5
H57B C57 H57C 109.5
C55 C58 H58A 109.5
C55 C58 H58B 109.5
H58A C58 H58B 109.5
C55 C58 H58C 109.5
H58A C58 H58C 109.5
H58B C58 H58C 109.5
C62 C59 C60 108.4(8)
C62 C59 C61 107.6(8)
C60 C59 C61 106.8(7)
C62 C59 Si5 113.3(7)
C60 C59 Si5 110.0(6)
C61 C59 Si5 110.6(6)
C59 C60 H60A 109.5
C59 C60 H60B 109.5
H60A C60 H60B 109.5
C59 C60 H60C 109.5
H60A C60 H60C 109.5
H60B C60 H60C 109.5
C59 C61 H61A 109.5
C59 C61 H61B 109.5
H61A C61 H61B 109.5
C59 C61 H61C 109.5
H61A C61 H61C 109.5
H61B C61 H61C 109.5
C59 C62 H62A 109.5
C59 C62 H62B 109.5
H62A C62 H62B 109.5
C59 C62 H62C 109.5
H62A C62 H62C 109.5
H62B C62 H62C 109.5
C64 C63 C66 104.9(8)
C64 C63 C65 107.3(8)
C66 C63 C65 108.4(8)
C64 C63 Si5 113.8(6)
C66 C63 Si5 111.5(7)
C65 C63 Si5 110.6(6)
C63 C64 H64A 109.5
C63 C64 H64B 109.5
H64A C64 H64B 109.5
C63 C64 H64C 109.5
H64A C64 H64C 109.5
H64B C64 H64C 109.5
C63 C65 H65A 109.5
C63 C65 H65B 109.5
H65A C65 H65B 109.5
C63 C65 H65C 109.5
H65A C65 H65C 109.5
H65B C65 H65C 109.5
C63 C66 H66A 109.5
C63 C66 H66B 109.5
H66A C66 H66B 109.5
C63 C66 H66C 109.5
H66A C66 H66C 109.5
H66B C66 H66C 109.5
C68 C67 C69 108.2(7)
C68 C67 C70 108.4(8)
C69 C67 C70 106.4(8)
C68 C67 Si5 111.9(6)
C69 C67 Si5 110.4(6)
C70 C67 Si5 111.3(6)
C67 C68 H68A 109.5
C67 C68 H68B 109.5
H68A C68 H68B 109.5
C67 C68 H68C 109.5
H68A C68 H68C 109.5
H68B C68 H68C 109.5
C67 C69 H69A 109.5
C67 C69 H69B 109.5
H69A C69 H69B 109.5
C67 C69 H69C 109.5
H69A C69 H69C 109.5
H69B C69 H69C 109.5
C67 C70 H70A 109.5
C67 C70 H70B 109.5
H70A C70 H70B 109.5
C67 C70 H70C 109.5
H70A C70 H70C 109.5
H70B C70 H70C 109.5
C73 C71 C74 114.9(10)
C73 C71 C72 99.7(11)
C74 C71 C72 100.6(9)
C73 C71 Si6 116.1(7)
C74 C71 Si6 112.9(7)
C72 C71 Si6 110.4(7)
C71 C72 H72A 109.5
C71 C72 H72B 109.5
H72A C72 H72B 109.5
C71 C72 H72C 109.5
H72A C72 H72C 109.5
H72B C72 H72C 109.5
C71 C73 H73A 109.5
C71 C73 H73B 109.5
H73A C73 H73B 109.5
C71 C73 H73C 109.5
H73A C73 H73C 109.5
H73B C73 H73C 109.5
C71 C74 H74A 109.5
C71 C74 H74B 109.5
H74A C74 H74B 109.5
C71 C74 H74C 109.5
H74A C74 H74C 109.5
H74B C74 H74C 109.5
C77 C75 C78 110.0(10)
C77 C75 C76 112.7(13)
C78 C75 C76 101.8(8)
C77 C75 Si6 113.7(8)
C78 C75 Si6 111.7(7)
C76 C75 Si6 106.2(7)
C75 C76 H76A 109.5
C75 C76 H76B 109.5
H76A C76 H76B 109.5
C75 C76 H76C 109.5
H76A C76 H76C 109.5
H76B C76 H76C 109.5
C75 C77 H77A 109.5
C75 C77 H77B 109.7
H77A C77 H77B 109.4
C75 C77 H77C 109.6
H77A C77 H77C 109.4
H77B C77 H77C 109.4
C75 C78 H78A 109.5
C75 C78 H78B 109.5
H78A C78 H78B 109.5
C75 C78 H78C 109.5
H78A C78 H78C 109.5
H78B C78 H78C 109.5
C80 C79 C82 113.5(10)
C80 C79 C81 101.3(12)
C82 C79 C81 104.4(9)
C80 C79 Si6 117.0(8)
C82 C79 Si6 111.2(7)
C81 C79 Si6 108.0(8)
C79 C80 H80A 109.5
C79 C80 H80B 109.5
H80A C80 H80B 109.5
C79 C80 H80C 109.5
H80A C80 H80C 109.5
H80B C80 H80C 109.5
C79 C81 H81A 109.5
C79 C81 H81B 109.5
H81A C81 H81B 109.5
C79 C81 H81C 109.5
H81A C81 H81C 109.5
H81B C81 H81C 109.5
C79 C82 H82A 109.5
C79 C82 H82B 109.5
H82A C82 H82B 109.5
C79 C82 H82C 109.5
H82A C82 H82C 109.5
H82B C82 H82C 109.5
C88 C83 C84 118.2(6)
C88 C83 C45 122.2(6)
C84 C83 C45 119.4(6)
C85 C84 C83 121.4(7)
C85 C84 H84A 119.3
C83 C84 H84A 119.3
C86 C85 C84 118.6(7)
C86 C85 H85A 120.7
C84 C85 H85A 120.7
C85 C86 C87 121.9(7)
C85 C86 H86A 119.0
C87 C86 H86A 119.0
C86 C87 C88 118.2(7)
C86 C87 H87A 120.9
C88 C87 H87A 120.9
C83 C88 C87 121.6(7)
C83 C88 H88A 119.2
C87 C88 H88A 119.2
C95 B1 C101 113.3(6)
C95 B1 C107 113.6(6)
C101 B1 C107 102.2(5)
C95 B1 C89 101.2(5)
C101 B1 C89 112.6(6)
C107 B1 C89 114.5(6)
C94 C89 C90 112.9(7)
C94 C89 B1 127.3(6)
C90 C89 B1 119.5(7)
F1 C90 C91 115.5(7)
F1 C90 C89 119.1(7)
C91 C90 C89 125.4(8)
F2 C91 C90 121.5(8)
F2 C91 C92 120.4(7)
C90 C91 C92 118.0(7)
C93 C92 F3 121.5(8)
C93 C92 C91 119.4(7)
F3 C92 C91 119.1(8)
C92 C93 F4 119.7(7)
C92 C93 C94 120.1(8)
F4 C93 C94 120.2(7)
F5 C94 C89 121.3(6)
F5 C94 C93 114.5(7)
C89 C94 C93 124.1(7)
C100 C95 C96 112.2(6)
C100 C95 B1 119.6(6)
C96 C95 B1 127.9(6)
F6 C96 C97 114.7(6)
F6 C96 C95 119.8(6)
C97 C96 C95 125.4(7)
F7 C97 C96 121.4(7)
F7 C97 C98 119.6(6)
C96 C97 C98 119.0(7)
F8 C98 C99 120.9(7)
F8 C98 C97 120.3(6)
C99 C98 C97 118.8(6)
F9 C99 C98 119.2(6)
F9 C99 C100 121.4(7)
C98 C99 C100 119.4(7)
F10 C100 C99 115.4(6)
F10 C100 C95 119.4(6)
C99 C100 C95 125.2(7)
C102 C101 C106 112.1(6)
C102 C101 B1 128.4(6)
C106 C101 B1 119.4(6)
F11 C102 C101 121.3(6)
F11 C102 C103 114.4(6)
C101 C102 C103 124.3(6)
F12 C103 C104 120.2(7)
F12 C103 C102 120.2(6)
C104 C103 C102 119.7(7)
F13 C104 C103 120.6(7)
F13 C104 C105 120.2(7)
C103 C104 C105 119.2(7)
F14 C105 C106 121.9(6)
F14 C105 C104 119.4(6)
C106 C105 C104 118.7(6)
C105 C106 F15 115.9(6)
C105 C106 C101 126.0(6)
F15 C106 C101 118.1(6)
C108 C107 C112 112.8(6)
C108 C107 B1 119.3(6)
C112 C107 B1 127.8(6)
C109 C108 F16 116.3(6)
C109 C108 C107 125.8(7)
F16 C108 C107 118.0(6)
F17 C109 C108 121.6(7)
F17 C109 C110 120.1(6)
C108 C109 C110 118.3(7)
F18 C110 C111 121.0(7)
F18 C110 C109 119.9(7)
C111 C110 C109 119.1(7)
F19 C111 C110 119.1(6)
F19 C111 C112 120.8(6)
C110 C111 C112 120.0(7)
F20 C112 C111 114.9(6)
F20 C112 C107 121.1(6)
C111 C112 C107 124.0(7)
C131 B2 C113 113.5(6)
C131 B2 C125 103.1(6)
C113 B2 C125 113.9(6)
C131 B2 C119 113.6(6)
C113 B2 C119 101.0(6)
C125 B2 C119 112.2(6)
C118 C113 C114 112.6(6)
C118 C113 B2 128.6(6)
C114 C113 B2 118.6(6)
F21 C114 C115 116.4(6)
F21 C114 C113 119.4(6)
C115 C114 C113 124.2(7)
C116 C115 F22 119.5(7)
C116 C115 C114 120.5(7)
F22 C115 C114 120.0(7)
C115 C116 F23 121.3(7)
C115 C116 C117 118.3(7)
F23 C116 C117 120.3(6)
F24 C117 C118 121.5(7)
F24 C117 C116 119.1(6)
C118 C117 C116 119.4(6)
F25 C118 C117 114.6(6)
F25 C118 C113 120.4(6)
C117 C118 C113 124.9(6)
C120 C119 C124 112.4(6)
C120 C119 B2 128.3(6)
C124 C119 B2 118.8(6)
F26 C120 C119 120.6(6)
F26 C120 C121 114.2(6)
C119 C120 C121 125.2(7)
F27 C121 C120 121.4(7)
F27 C121 C122 119.6(7)
C120 C121 C122 119.0(7)
F28 C122 C123 120.7(8)
F28 C122 C121 119.9(7)
C123 C122 C121 119.4(7)
F29 C123 C122 119.9(7)
F29 C123 C124 121.7(7)
C122 C123 C124 118.4(7)
F30 C124 C123 115.4(7)
F30 C124 C119 118.9(6)
C123 C124 C119 125.6(7)
C126 C125 C130 112.4(6)
C126 C125 B2 119.6(6)
C130 C125 B2 127.6(7)
F31 C126 C127 115.8(6)
F31 C126 C125 119.2(6)
C127 C126 C125 125.0(7)
F32 C127 C126 121.6(7)
F32 C127 C128 119.2(7)
C126 C127 C128 119.1(7)
F33 C128 C129 120.4(7)
F33 C128 C127 120.6(7)
C129 C128 C127 119.0(7)
F34 C129 C130 120.5(7)
F34 C129 C128 119.8(7)
C130 C129 C128 119.7(7)
F35 C130 C129 115.4(6)
F35 C130 C125 119.9(6)
C129 C130 C125 124.8(7)
C136 C131 C132 112.5(6)
C136 C131 B2 119.1(6)
C132 C131 B2 128.4(6)
F36 C132 C131 120.7(6)
F36 C132 C133 114.8(6)
C131 C132 C133 124.5(7)
F37 C133 C134 120.6(6)
F37 C133 C132 120.0(7)
C134 C133 C132 119.3(7)
F38 C134 C133 119.5(7)
F38 C134 C135 121.3(7)
C133 C134 C135 119.2(7)
F39 C135 C134 118.9(6)
F39 C135 C136 122.3(7)
C134 C135 C136 118.8(7)
F40 C136 C135 115.5(7)
F40 C136 C131 118.8(6)
C135 C136 C131 125.7(7)

loop_
_geom_bond_atom_site_label_1
_geom_bond_atom_site_label_2
_geom_bond_distance
Ge1 C1 1.972(6)
Ge1 Si1 2.443(2)
Ge1 Ge3 2.4671(10)
Ge1 Ge2 2.4765(10)
Ge2 C2 1.948(7)
Ge2 Si2 2.437(2)
Ge2 Ge3 2.4740(10)
Ge3 C2 2.254(7)
Ge3 C1 2.415(7)
Ge3 Si3 2.472(2)
Si1 C7 1.930(7)
Si1 C11 1.933(8)
Si1 C3 1.933(8)
Si2 C15 1.914(7)
Si2 C23 1.930(7)
Si2 C19 1.937(7)
Si3 C35 1.922(7)
Si3 C31 1.939(8)
Si3 C27 1.943(8)
C1 C2 1.411(9)
C1 C39 1.473(9)
C2 H2A 1.0000
C3 C4 1.532(11)
C3 C5 1.533(10)
C3 C6 1.539(10)
C4 H4A 0.9800
C4 H4B 0.9800
C4 H4C 0.9800
C5 H5A 0.9800
C5 H5B 0.9800
C5 H5C 0.9800
C6 H6A 0.9800
C6 H6B 0.9800
C6 H6C 0.9800
C7 C10 1.539(10)
C7 C9 1.548(10)
C7 C8 1.551(10)
C8 H8A 0.9800
C8 H8B 0.9800
C8 H8C 0.9800
C9 H9A 0.9800
C9 H9B 0.9800
C9 H9C 0.9800
C10 H10A 0.9800
C10 H10B 0.9800
C10 H10C 0.9800
C11 C12 1.539(11)
C11 C14 1.542(12)
C11 C13 1.559(10)
C12 H12A 0.9800
C12 H12B 0.9800
C12 H12C 0.9800
C13 H13A 0.9800
C13 H13B 0.9800
C13 H13C 0.9800
C14 H14A 0.9800
C14 H14B 0.9800
C14 H14C 0.9800
C15 C16 1.548(10)
C15 C18 1.551(10)
C15 C17 1.554(11)
C16 H16A 0.9800
C16 H16B 0.9800
C16 H16C 0.9800
C17 H17A 0.9800
C17 H17B 0.9800
C17 H17C 0.9800
C18 H18A 0.9800
C18 H18B 0.9800
C18 H18C 0.9800
C19 C20 1.530(10)
C19 C21 1.533(10)
C19 C22 1.539(10)
C20 H20A 0.9800
C20 H20B 0.9800
C20 H20C 0.9800
C21 H21A 0.9800
C21 H21B 0.9800
C21 H21C 0.9800
C22 H22A 0.9800
C22 H22B 0.9800
C22 H22C 0.9800
C23 C24 1.536(11)
C23 C26 1.550(10)
C23 C25 1.561(10)
C24 H24A 0.9800
C24 H24B 0.9800
C24 H24C 0.9800
C25 H25A 0.9800
C25 H25B 0.9800
C25 H25C 0.9800
C26 H26A 0.9800
C26 H26B 0.9800
C26 H26C 0.9800
C27 C28 1.531(11)
C27 C29 1.534(11)
C27 C30 1.549(10)
C28 H28A 0.9800
C28 H28B 0.9800
C28 H28C 0.9800
C29 H29A 0.9800
C29 H29B 0.9800
C29 H29C 0.9800
C30 H30A 0.9800
C30 H30B 0.9800
C30 H30C 0.9800
C31 C34 1.539(11)
C31 C32 1.552(11)
C31 C33 1.555(12)
C32 H32A 0.9800
C32 H32B 0.9800
C32 H32C 0.9800
C33 H33A 0.9800
C33 H33B 0.9800
C33 H33C 0.9800
C34 H34A 0.9800
C34 H34B 0.9800
C34 H34C 0.9800
C35 C37 1.533(11)
C35 C38 1.555(10)
C35 C36 1.560(10)
C36 H36A 0.9800
C36 H36B 0.9800
C36 H36C 0.9800
C37 H37A 0.9800
C37 H37B 0.9800
C37 H37C 0.9800
C38 H38A 0.9800
C38 H38B 0.9800
C38 H38C 0.9800
C39 C44 1.401(9)
C39 C40 1.407(9)
C40 C41 1.405(10)
C40 H40A 0.9500
C41 C42 1.376(11)
C41 H41A 0.9500
C42 C43 1.395(11)
C42 H42A 0.9500
C43 C44 1.374(10)
C43 H43A 0.9500
C44 H44A 0.9500
Ge4 C45 1.980(7)
Ge4 Si4 2.438(2)
Ge4 Ge5 2.4681(10)
Ge4 Ge6 2.4754(10)
Ge5 C46 1.957(7)
Ge5 Si5 2.440(2)
Ge5 Ge6 2.4762(10)
Ge6 C46 2.250(7)
Ge6 C45 2.396(6)
Ge6 Si6 2.471(2)
Si4 C51 1.904(8)
Si4 C55 1.904(10)
Si4 C47 1.921(10)
Si5 C63 1.907(9)
Si5 C67 1.921(9)
Si5 C59 1.932(9)
Si6 C75 1.910(9)
Si6 C71 1.917(9)
Si6 C79 1.919(10)
C45 C46 1.414(9)
C45 C83 1.472(9)
C46 H46A 1.0000
C47 C49 1.554(16)
C47 C48 1.555(13)
C47 C50 1.594(19)
C48 H48A 0.9800
C48 H48B 0.9800
C48 H48C 0.9800
C49 H49A 0.9800
C49 H49B 0.9800
C49 H49C 0.9800
C50 H50A 0.9800
C50 H50B 0.9800
C50 H50C 0.9800
C51 C54 1.530(11)
C51 C52 1.540(11)
C51 C53 1.554(10)
C52 H52A 0.9800
C52 H52B 0.9800
C52 H52C 0.9800
C53 H53A 0.9800
C53 H53B 0.9800
C53 H53C 0.9800
C54 H54A 0.9800
C54 H54B 0.9800
C54 H54C 0.9800
C55 C58 1.534(17)
C55 C57 1.547(12)
C55 C56 1.609(16)
C56 H56A 0.9800
C56 H56B 0.9800
C56 H56C 0.9800
C57 H57A 0.9800
C57 H57B 0.9800
C57 H57C 0.9800
C58 H58A 0.9800
C58 H58B 0.9800
C58 H58C 0.9800
C59 C62 1.516(13)
C59 C60 1.561(11)
C59 C61 1.574(13)
C60 H60A 0.9800
C60 H60B 0.9800
C60 H60C 0.9800
C61 H61A 0.9800
C61 H61B 0.9800
C61 H61C 0.9800
C62 H62A 0.9800
C62 H62B 0.9800
C62 H62C 0.9800
C63 C64 1.555(12)
C63 C66 1.558(14)
C63 C65 1.565(12)
C64 H64A 0.9800
C64 H64B 0.9800
C64 H64C 0.9800
C65 H65A 0.9800
C65 H65B 0.9800
C65 H65C 0.9800
C66 H66A 0.9800
C66 H66B 0.9800
C66 H66C 0.9800
C67 C68 1.541(11)
C67 C69 1.545(13)
C67 C70 1.546(12)
C68 H68A 0.9800
C68 H68B 0.9800
C68 H68C 0.9800
C69 H69A 0.9800
C69 H69B 0.9800
C69 H69C 0.9800
C70 H70A 0.9800
C70 H70B 0.9800
C70 H70C 0.9800
C71 C73 1.480(15)
C71 C74 1.503(11)
C71 C72 1.585(16)
C72 H72A 0.9800
C72 H72B 0.9800
C72 H72C 0.9800
C73 H73A 0.9800
C73 H73B 0.9800
C73 H73C 0.9800
C74 H74A 0.9800
C74 H74B 0.9800
C74 H74C 0.9800
C75 C77 1.456(17)
C75 C78 1.532(11)
C75 C76 1.606(15)
C76 H76A 0.9800
C76 H76B 0.9800
C76 H76C 0.9800
C77 H77A 0.9809
C77 H77B 0.9810
C77 H77C 0.9810
C78 H78A 0.9800
C78 H78B 0.9800
C78 H78C 0.9800
C79 C80 1.458(16)
C79 C82 1.541(13)
C79 C81 1.684(18)
C80 H80A 0.9800
C80 H80B 0.9800
C80 H80C 0.9800
C81 H81A 0.9800
C81 H81B 0.9800
C81 H81C 0.9800
C82 H82A 0.9800
C82 H82B 0.9800
C82 H82C 0.9800
C83 C88 1.386(10)
C83 C84 1.405(9)
C84 C85 1.392(10)
C84 H84A 0.9500
C85 C86 1.380(11)
C85 H85A 0.9500
C86 C87 1.393(10)
C86 H86A 0.9500
C87 C88 1.402(10)
C87 H87A 0.9500
C88 H88A 0.9500
B1 C95 1.649(10)
B1 C101 1.652(10)
B1 C107 1.657(10)
B1 C89 1.661(10)
C89 C94 1.376(10)
C89 C90 1.387(10)
C90 F1 1.376(9)
C90 C91 1.379(11)
C91 F2 1.347(9)
C91 C92 1.386(12)
C92 C93 1.349(12)
C92 F3 1.353(9)
C93 F4 1.363(9)
C93 C94 1.386(10)
C94 F5 1.359(8)
C95 C100 1.388(10)
C95 C96 1.395(10)
C96 F6 1.361(8)
C96 C97 1.367(10)
C97 F7 1.337(8)
C97 C98 1.388(10)
C98 F8 1.352(8)
C98 C99 1.373(10)
C99 F9 1.352(8)
C99 C100 1.375(9)
C100 F10 1.357(8)
C101 C102 1.384(9)
C101 C106 1.411(9)
C102 F11 1.357(8)
C102 C103 1.390(10)
C103 F12 1.350(8)
C103 C104 1.370(10)
C104 F13 1.351(8)
C104 C105 1.385(10)
C105 F14 1.348(7)
C105 C106 1.352(10)
C106 F15 1.365(7)
C107 C108 1.389(10)
C107 C112 1.390(9)
C108 C109 1.368(10)
C108 F16 1.370(8)
C109 F17 1.346(8)
C109 C110 1.392(10)
C110 F18 1.353(8)
C110 C111 1.364(10)
C111 F19 1.352(8)
C111 C112 1.382(10)
C112 F20 1.369(8)
B2 C131 1.649(11)
B2 C113 1.652(11)
B2 C125 1.655(11)
B2 C119 1.661(11)
C113 C118 1.388(9)
C113 C114 1.398(9)
C114 F21 1.344(7)
C114 C115 1.378(10)
C115 C116 1.358(10)
C115 F22 1.366(8)
C116 F23 1.363(8)
C116 C117 1.390(10)
C117 F24 1.356(8)
C117 C118 1.376(10)
C118 F25 1.355(8)
C119 C120 1.371(10)
C119 C124 1.406(10)
C120 F26 1.368(8)
C120 C121 1.383(10)
C121 F27 1.354(9)
C121 C122 1.390(12)
C122 F28 1.353(9)
C122 C123 1.374(11)
C123 F29 1.338(9)
C123 C124 1.376(11)
C124 F30 1.366(8)
C125 C126 1.393(10)
C125 C130 1.403(10)
C126 F31 1.352(8)
C126 C127 1.376(10)
C127 F32 1.347(8)
C127 C128 1.383(10)
C128 F33 1.354(8)
C128 C129 1.373(10)
C129 F34 1.352(8)
C129 C130 1.368(10)
C130 F35 1.365(8)
C131 C136 1.384(10)
C131 C132 1.387(10)
C132 F36 1.365(8)
C132 C133 1.390(10)
C133 F37 1.354(8)
C133 C134 1.372(11)
C134 F38 1.359(8)
C134 C135 1.375(11)
C135 F39 1.343(8)
C135 C136 1.377(10)
C136 F40 1.355(8)

loop_
_geom_torsion_atom_site_label_1
_geom_torsion_atom_site_label_2
_geom_torsion_atom_site_label_3
_geom_torsion_atom_site_label_4
_geom_torsion
C1 Ge1 Ge2 C2 -4.8(3)
Si1 Ge1 Ge2 C2 -162.1(2)
Ge3 Ge1 Ge2 C2 64.5(2)
C1 Ge1 Ge2 Si2 164.0(3)
Si1 Ge1 Ge2 Si2 6.75(19)
Ge3 Ge1 Ge2 Si2 -126.68(16)
C1 Ge1 Ge2 Ge3 -69.3(2)
Si1 Ge1 Ge2 Ge3 133.43(8)
C1 Ge1 Ge3 C2 33.3(3)
Si1 Ge1 Ge3 C2 -177.9(2)
Ge2 Ge1 Ge3 C2 -53.23(18)
Si1 Ge1 Ge3 C1 148.8(2)
Ge2 Ge1 Ge3 C1 -86.5(2)
C1 Ge1 Ge3 Si3 -85.1(2)
Si1 Ge1 Ge3 Si3 63.71(13)
Ge2 Ge1 Ge3 Si3 -171.65(10)
C1 Ge1 Ge3 Ge2 86.5(2)
Si1 Ge1 Ge3 Ge2 -124.64(9)
Si2 Ge2 Ge3 C2 -115.6(2)
Ge1 Ge2 Ge3 C2 87.2(2)
C2 Ge2 Ge3 C1 -34.5(3)
Si2 Ge2 Ge3 C1 -150.12(18)
Ge1 Ge2 Ge3 C1 52.67(16)
C2 Ge2 Ge3 Ge1 -87.2(2)
Si2 Ge2 Ge3 Ge1 157.21(8)
C2 Ge2 Ge3 Si3 80.3(3)
Si2 Ge2 Ge3 Si3 -35.26(17)
Ge1 Ge2 Ge3 Si3 167.53(15)
C1 Ge1 Si1 C7 38.8(4)
Ge3 Ge1 Si1 C7 -86.5(3)
Ge2 Ge1 Si1 C7 178.2(2)
C1 Ge1 Si1 C11 159.9(4)
Ge3 Ge1 Si1 C11 34.7(3)
Ge2 Ge1 Si1 C11 -60.7(3)
C1 Ge1 Si1 C3 -81.8(4)
Ge3 Ge1 Si1 C3 152.9(2)
Ge2 Ge1 Si1 C3 57.6(3)
C2 Ge2 Si2 C15 -163.8(3)
Ge3 Ge2 Si2 C15 -83.5(3)
Ge1 Ge2 Si2 C15 29.7(3)
C2 Ge2 Si2 C23 77.4(4)
Ge3 Ge2 Si2 C23 157.7(3)
Ge1 Ge2 Si2 C23 -89.1(3)
C2 Ge2 Si2 C19 -42.3(3)
Ge3 Ge2 Si2 C19 38.0(2)
Ge1 Ge2 Si2 C19 151.2(2)
C2 Ge3 Si3 C35 41.6(3)
C1 Ge3 Si3 C35 82.8(3)
Ge1 Ge3 Si3 C35 141.0(2)
Ge2 Ge3 Si3 C35 -20.9(3)
C2 Ge3 Si3 C31 159.5(3)
C1 Ge3 Si3 C31 -159.3(3)
Ge1 Ge3 Si3 C31 -101.1(3)
Ge2 Ge3 Si3 C31 97.0(3)
C2 Ge3 Si3 C27 -82.4(3)
C1 Ge3 Si3 C27 -41.2(3)
Ge1 Ge3 Si3 C27 17.0(3)
Ge2 Ge3 Si3 C27 -144.9(3)
Si1 Ge1 C1 C2 157.7(3)
Ge3 Ge1 C1 C2 -57.1(4)
Ge2 Ge1 C1 C2 6.5(4)
Si1 Ge1 C1 C39 -27.4(9)
Ge3 Ge1 C1 C39 117.8(7)
Ge2 Ge1 C1 C39 -178.6(7)
Si1 Ge1 C1 Ge3 -145.2(2)
Ge2 Ge1 C1 Ge3 63.60(9)
Ge1 Ge3 C1 C2 116.7(4)
Si3 Ge3 C1 C2 -107.2(4)
Ge2 Ge3 C1 C2 47.7(4)
C2 Ge3 C1 C39 117.2(7)
Ge1 Ge3 C1 C39 -126.1(6)
Si3 Ge3 C1 C39 10.0(6)
Ge2 Ge3 C1 C39 164.9(6)
C2 Ge3 C1 Ge1 -116.7(4)
Si3 Ge3 C1 Ge1 136.12(12)
Ge2 Ge3 C1 Ge1 -69.00(14)
C39 C1 C2 Ge2 176.2(6)
Ge1 C1 C2 Ge2 -8.4(5)
Ge3 C1 C2 Ge2 -66.4(3)
C39 C1 C2 Ge3 -117.4(7)
Ge1 C1 C2 Ge3 58.0(3)
Si2 Ge2 C2 C1 -168.1(3)
Ge3 Ge2 C2 C1 71.2(4)
Ge1 Ge2 C2 C1 6.8(4)
Si2 Ge2 C2 Ge3 120.76(16)
Ge1 Ge2 C2 Ge3 -64.36(11)
Ge1 Ge3 C2 C1 -45.1(3)
Si3 Ge3 C2 C1 95.3(4)
Ge2 Ge3 C2 C1 -113.4(4)
C1 Ge3 C2 Ge2 113.4(4)
Ge1 Ge3 C2 Ge2 68.34(14)
Si3 Ge3 C2 Ge2 -151.28(11)
C7 Si1 C3 C4 -71.6(6)
C11 Si1 C3 C4 155.6(5)
Ge1 Si1 C3 C4 47.3(6)
C7 Si1 C3 C5 171.8(5)
C11 Si1 C3 C5 39.0(6)
Ge1 Si1 C3 C5 -69.2(5)
C7 Si1 C3 C6 50.8(6)
C11 Si1 C3 C6 -82.0(6)
Ge1 Si1 C3 C6 169.7(5)
C11 Si1 C7 C10 48.9(6)
C3 Si1 C7 C10 -84.6(6)
Ge1 Si1 C7 C10 163.3(5)
C11 Si1 C7 C9 -72.1(6)
C3 Si1 C7 C9 154.4(5)
Ge1 Si1 C7 C9 42.3(5)
C11 Si1 C7 C8 167.6(5)
C3 Si1 C7 C8 34.1(6)
Ge1 Si1 C7 C8 -78.0(5)
C7 Si1 C11 C12 156.3(5)
C3 Si1 C11 C12 -70.7(6)
Ge1 Si1 C11 C12 36.3(6)
C7 Si1 C11 C14 36.4(7)
C3 Si1 C11 C14 169.4(6)
Ge1 Si1 C11 C14 -83.5(6)
C7 Si1 C11 C13 -83.7(6)
C3 Si1 C11 C13 49.3(7)
Ge1 Si1 C11 C13 156.3(5)
C23 Si2 C15 C16 -82.3(6)
C19 Si2 C15 C16 51.8(6)
Ge2 Si2 C15 C16 167.6(5)
C23 Si2 C15 C18 157.2(5)
C19 Si2 C15 C18 -68.7(6)
Ge2 Si2 C15 C18 47.1(6)
C23 Si2 C15 C17 38.0(6)
C19 Si2 C15 C17 172.1(5)
Ge2 Si2 C15 C17 -72.1(5)
C15 Si2 C19 C20 37.9(6)
C23 Si2 C19 C20 171.7(5)
Ge2 Si2 C19 C20 -77.6(5)
C15 Si2 C19 C21 156.2(5)
C23 Si2 C19 C21 -70.1(6)
Ge2 Si2 C19 C21 40.6(6)
C15 Si2 C19 C22 -83.0(5)
C23 Si2 C19 C22 50.8(6)
Ge2 Si2 C19 C22 161.4(4)
C15 Si2 C23 C24 172.3(5)
C19 Si2 C23 C24 38.3(6)
Ge2 Si2 C23 C24 -75.2(5)
C15 Si2 C23 C26 -69.5(6)
C19 Si2 C23 C26 156.4(5)
Ge2 Si2 C23 C26 43.0(6)
C15 Si2 C23 C25 52.4(7)
C19 Si2 C23 C25 -81.6(6)
Ge2 Si2 C23 C25 165.0(5)
C35 Si3 C27 C28 -36.3(6)
C31 Si3 C27 C28 -168.9(5)
Ge3 Si3 C27 C28 84.1(6)
C35 Si3 C27 C29 -155.6(5)
C31 Si3 C27 C29 71.8(6)
Ge3 Si3 C27 C29 -35.2(6)
C35 Si3 C27 C30 84.3(6)
C31 Si3 C27 C30 -48.3(7)
Ge3 Si3 C27 C30 -155.3(5)
C35 Si3 C31 C34 -51.0(7)
C27 Si3 C31 C34 81.7(7)
Ge3 Si3 C31 C34 -164.2(5)
C35 Si3 C31 C32 69.7(7)
C27 Si3 C31 C32 -157.7(6)
Ge3 Si3 C31 C32 -43.5(6)
C35 Si3 C31 C33 -171.1(5)
C27 Si3 C31 C33 -38.4(7)
Ge3 Si3 C31 C33 75.7(6)
C31 Si3 C35 C37 -158.2(5)
C27 Si3 C35 C37 69.2(6)
Ge3 Si3 C35 C37 -51.6(6)
C31 Si3 C35 C38 81.3(6)
C27 Si3 C35 C38 -51.2(6)
Ge3 Si3 C35 C38 -172.1(5)
C31 Si3 C35 C36 -38.6(6)
C27 Si3 C35 C36 -171.2(5)
Ge3 Si3 C35 C36 68.0(5)
C2 C1 C39 C44 2.5(11)
Ge1 C1 C39 C44 -171.5(5)
Ge3 C1 C39 C44 -81.4(8)
C2 C1 C39 C40 -173.9(6)
Ge1 C1 C39 C40 12.1(10)
Ge3 C1 C39 C40 102.2(7)
C44 C39 C40 C41 -0.1(11)
C1 C39 C40 C41 176.6(7)
C39 C40 C41 C42 -0.1(12)
C40 C41 C42 C43 0.9(12)
C41 C42 C43 C44 -1.6(12)
C42 C43 C44 C39 1.5(12)
C40 C39 C44 C43 -0.6(11)
C1 C39 C44 C43 -177.1(7)
C45 Ge4 Ge5 C46 -4.0(3)
Si4 Ge4 Ge5 C46 -169.4(2)
Ge6 Ge4 Ge5 C46 64.1(2)
C45 Ge4 Ge5 Si5 159.2(2)
Si4 Ge4 Ge5 Si5 -6.19(19)
Ge6 Ge4 Ge5 Si5 -132.73(16)
C45 Ge4 Ge5 Ge6 -68.06(18)
Si4 Ge4 Ge5 Ge6 126.54(9)
C45 Ge4 Ge6 C46 34.0(3)
Si4 Ge4 Ge6 C46 177.22(19)
Ge5 Ge4 Ge6 C46 -53.53(18)
Si4 Ge4 Ge6 C45 143.2(2)
Ge5 Ge4 Ge6 C45 -87.5(2)
C45 Ge4 Ge6 Si6 -83.3(2)
Si4 Ge4 Ge6 Si6 59.94(14)
Ge5 Ge4 Ge6 Si6 -170.80(11)
C45 Ge4 Ge6 Ge5 87.5(2)
Si4 Ge4 Ge6 Ge5 -129.26(9)
Si5 Ge5 Ge6 C46 -116.1(2)
Ge4 Ge5 Ge6 C46 87.4(2)
C46 Ge5 Ge6 C45 -34.6(3)
Si5 Ge5 Ge6 C45 -150.70(19)
Ge4 Ge5 Ge6 C45 52.82(17)
C46 Ge5 Ge6 Si6 81.2(3)
Si5 Ge5 Ge6 Si6 -34.87(17)
Ge4 Ge5 Ge6 Si6 168.65(14)
C46 Ge5 Ge6 Ge4 -87.4(2)
Si5 Ge5 Ge6 Ge4 156.48(9)
C45 Ge4 Si4 C51 -170.7(4)
Ge5 Ge4 Si4 C51 -15.7(3)
Ge6 Ge4 Si4 C51 78.1(3)
C45 Ge4 Si4 C55 -52.9(5)
Ge5 Ge4 Si4 C55 102.1(4)
Ge6 Ge4 Si4 C55 -164.1(4)
C45 Ge4 Si4 C47 71.2(6)
Ge5 Ge4 Si4 C47 -133.8(4)
Ge6 Ge4 Si4 C47 -40.0(5)
C46 Ge5 Si5 C63 77.5(4)
Ge4 Ge5 Si5 C63 -81.7(4)
Ge6 Ge5 Si5 C63 159.9(3)
C46 Ge5 Si5 C67 -42.0(4)
Ge4 Ge5 Si5 C67 158.8(3)
Ge6 Ge5 Si5 C67 40.4(3)
C46 Ge5 Si5 C59 -164.1(4)
Ge4 Ge5 Si5 C59 36.7(4)
Ge6 Ge5 Si5 C59 -81.7(3)
C46 Ge6 Si6 C75 38.8(4)
C45 Ge6 Si6 C75 80.4(4)
Ge4 Ge6 Si6 C75 139.3(4)
Ge5 Ge6 Si6 C75 -22.8(4)
C46 Ge6 Si6 C71 -85.6(4)
C45 Ge6 Si6 C71 -44.0(4)
Ge4 Ge6 Si6 C71 14.9(4)
Ge5 Ge6 Si6 C71 -147.3(3)
C46 Ge6 Si6 C79 157.3(5)
C45 Ge6 Si6 C79 -161.1(5)
Ge4 Ge6 Si6 C79 -102.1(5)
Ge5 Ge6 Si6 C79 95.7(5)
Si4 Ge4 C45 C46 168.3(3)
Ge5 Ge4 C45 C46 5.4(4)
Ge6 Ge4 C45 C46 -58.2(4)
Si4 Ge4 C45 C83 -17.2(8)
Ge5 Ge4 C45 C83 180.0(6)
Ge6 Ge4 C45 C83 116.4(6)
Si4 Ge4 C45 Ge6 -133.6(2)
Ge5 Ge4 C45 Ge6 63.56(9)
Si6 Ge6 C45 C46 -104.3(4)
Ge4 Ge6 C45 C46 115.6(4)
Ge5 Ge6 C45 C46 47.5(4)
C46 Ge6 C45 C83 117.9(7)
Si6 Ge6 C45 C83 13.6(6)
Ge4 Ge6 C45 C83 -126.5(6)
Ge5 Ge6 C45 C83 165.4(6)
C46 Ge6 C45 Ge4 -115.6(4)
Si6 Ge6 C45 Ge4 140.14(12)
Ge5 Ge6 C45 Ge4 -68.03(14)
C83 C45 C46 Ge5 178.0(5)
Ge4 C45 C46 Ge5 -6.9(5)
Ge6 C45 C46 Ge5 -66.1(3)
C83 C45 C46 Ge6 -115.9(6)
Ge4 C45 C46 Ge6 59.1(3)
Si5 Ge5 C46 C45 -166.0(3)
Ge4 Ge5 C46 C45 5.7(4)
Ge6 Ge5 C46 C45 70.3(4)
Si5 Ge5 C46 Ge6 123.73(15)
Ge4 Ge5 C46 Ge6 -64.64(11)
Si6 Ge6 C46 C45 98.2(4)
Ge4 Ge6 C46 C45 -45.9(3)
Ge5 Ge6 C46 C45 -113.8(4)
C45 Ge6 C46 Ge5 113.8(4)
Si6 Ge6 C46 Ge5 -148.03(11)
Ge4 Ge6 C46 Ge5 67.84(15)
C51 Si4 C47 C49 85.2(10)
C55 Si4 C47 C49 -47.8(10)
Ge4 Si4 C47 C49 -165.4(8)
C51 Si4 C47 C48 -156.0(9)
C55 Si4 C47 C48 71.0(10)
Ge4 Si4 C47 C48 -46.6(11)
C51 Si4 C47 C50 -38.6(9)
C55 Si4 C47 C50 -171.6(7)
Ge4 Si4 C47 C50 70.8(8)
C55 Si4 C51 C54 -157.9(7)
C47 Si4 C51 C54 68.5(8)
Ge4 Si4 C51 C54 -47.2(6)
C55 Si4 C51 C52 -40.1(7)
C47 Si4 C51 C52 -173.7(6)
Ge4 Si4 C51 C52 70.5(5)
C55 Si4 C51 C53 81.0(7)
C47 Si4 C51 C53 -52.6(7)
Ge4 Si4 C51 C53 -168.4(5)
C51 Si4 C55 C58 73.7(8)
C47 Si4 C55 C58 -153.9(8)
Ge4 Si4 C55 C58 -33.6(8)
C51 Si4 C55 C57 -47.5(10)
C47 Si4 C55 C57 84.9(10)
Ge4 Si4 C55 C57 -154.8(8)
C51 Si4 C55 C56 -165.7(7)
C47 Si4 C55 C56 -33.3(9)
Ge4 Si4 C55 C56 87.0(8)
C63 Si5 C59 C62 36.5(8)
C67 Si5 C59 C62 170.3(7)
Ge5 Si5 C59 C62 -73.2(7)
C63 Si5 C59 C60 -84.9(7)
C67 Si5 C59 C60 48.9(8)
Ge5 Si5 C59 C60 165.3(6)
C63 Si5 C59 C61 157.4(6)
C67 Si5 C59 C61 -68.8(7)
Ge5 Si5 C59 C61 47.7(6)
C67 Si5 C63 C64 157.9(7)
C59 Si5 C63 C64 -68.3(8)
Ge5 Si5 C63 C64 44.8(7)
C67 Si5 C63 C66 39.4(7)
C59 Si5 C63 C66 173.2(6)
Ge5 Si5 C63 C66 -73.7(6)
C67 Si5 C63 C65 -81.2(8)
C59 Si5 C63 C65 52.6(8)
Ge5 Si5 C63 C65 165.7(7)
C63 Si5 C67 C68 51.6(7)
C59 Si5 C67 C68 -81.6(7)
Ge5 Si5 C67 C68 161.7(5)
C63 Si5 C67 C69 172.2(6)
C59 Si5 C67 C69 38.9(7)
Ge5 Si5 C67 C69 -77.7(6)
C63 Si5 C67 C70 -69.9(8)
C59 Si5 C67 C70 156.9(7)
Ge5 Si5 C67 C70 40.2(7)
C75 Si6 C71 C73 -147.4(10)
C79 Si6 C71 C73 79.6(11)
Ge6 Si6 C71 C73 -27.3(11)
C75 Si6 C71 C74 76.9(9)
C79 Si6 C71 C74 -56.2(10)
Ge6 Si6 C71 C74 -163.0(8)
C75 Si6 C71 C72 -34.9(9)
C79 Si6 C71 C72 -167.9(8)
Ge6 Si6 C71 C72 85.2(8)
C71 Si6 C75 C77 66.1(12)
C79 Si6 C75 C77 -161.9(12)
Ge6 Si6 C75 C77 -55.3(12)
C71 Si6 C75 C78 -59.2(8)
C79 Si6 C75 C78 72.8(8)
Ge6 Si6 C75 C78 179.4(6)
C71 Si6 C75 C76 -169.3(7)
C79 Si6 C75 C76 -37.3(8)
Ge6 Si6 C75 C76 69.2(7)
C75 Si6 C79 C80 76.0(12)
C71 Si6 C79 C80 -151.1(11)
Ge6 Si6 C79 C80 -36.5(12)
C75 Si6 C79 C82 -56.6(10)
C71 Si6 C79 C82 76.2(10)
Ge6 Si6 C79 C82 -169.2(8)
C75 Si6 C79 C81 -170.6(7)
C71 Si6 C79 C81 -37.7(9)
Ge6 Si6 C79 C81 76.9(8)
C46 C45 C83 C88 -0.3(10)
Ge4 C45 C83 C88 -173.8(5)
Ge6 C45 C83 C88 -84.0(7)
C46 C45 C83 C84 -175.6(6)
Ge4 C45 C83 C84 10.9(9)
Ge6 C45 C83 C84 100.7(7)
C88 C83 C84 C85 0.6(10)
C45 C83 C84 C85 176.2(7)
C83 C84 C85 C86 1.1(11)
C84 C85 C86 C87 -1.6(12)
C85 C86 C87 C88 0.3(12)
C84 C83 C88 C87 -2.0(10)
C45 C83 C88 C87 -177.4(7)
C86 C87 C88 C83 1.6(11)
C95 B1 C89 C94 -107.5(8)
C101 B1 C89 C94 13.8(10)
C107 B1 C89 C94 130.0(7)
C95 B1 C89 C90 66.4(8)
C101 B1 C89 C90 -172.3(6)
C107 B1 C89 C90 -56.2(9)
C94 C89 C90 F1 178.8(6)
B1 C89 C90 F1 4.1(10)
C94 C89 C90 C91 0.2(11)
B1 C89 C90 C91 -174.5(7)
F1 C90 C91 F2 2.9(11)
C89 C90 C91 F2 -178.5(7)
F1 C90 C91 C92 -178.3(7)
C89 C90 C91 C92 0.3(12)
F2 C91 C92 C93 178.4(7)
C90 C91 C92 C93 -0.4(12)
F2 C91 C92 F3 -0.2(11)
C90 C91 C92 F3 -179.1(7)
F3 C92 C93 F4 -0.8(11)
C91 C92 C93 F4 -179.4(7)
F3 C92 C93 C94 178.6(7)
C91 C92 C93 C94 0.0(12)
C90 C89 C94 F5 -178.8(6)
B1 C89 C94 F5 -4.6(11)
C90 C89 C94 C93 -0.6(11)
B1 C89 C94 C93 173.6(7)
C92 C93 C94 F5 178.9(6)
F4 C93 C94 F5 -1.7(10)
C92 C93 C94 C89 0.6(12)
F4 C93 C94 C89 180.0(7)
C101 B1 C95 C100 -57.4(8)
C107 B1 C95 C100 -173.4(6)
C89 B1 C95 C100 63.4(8)
C101 B1 C95 C96 129.9(8)
C107 B1 C95 C96 13.9(10)
C89 B1 C95 C96 -109.3(8)
C100 C95 C96 F6 -177.4(6)
B1 C95 C96 F6 -4.3(11)
C100 C95 C96 C97 1.6(11)
B1 C95 C96 C97 174.7(7)
F6 C96 C97 F7 -0.7(10)
C95 C96 C97 F7 -179.8(7)
F6 C96 C97 C98 178.8(6)
C95 C96 C97 C98 -0.3(12)
F7 C97 C98 F8 -0.6(10)
C96 C97 C98 F8 179.9(7)
F7 C97 C98 C99 -179.9(7)
C96 C97 C98 C99 0.6(11)
F8 C98 C99 F9 0.9(11)
C97 C98 C99 F9 -179.8(6)
F8 C98 C99 C100 178.4(7)
C97 C98 C99 C100 -2.4(11)
F9 C99 C100 F10 -1.1(10)
C98 C99 C100 F10 -178.5(6)
F9 C99 C100 C95 -178.5(7)
C98 C99 C100 C95 4.1(12)
C96 C95 C100 F10 179.2(6)
B1 C95 C100 F10 5.4(10)
C96 C95 C100 C99 -3.5(11)
B1 C95 C100 C99 -177.3(7)
C95 B1 C101 C102 -10.1(10)
C107 B1 C101 C102 112.4(8)
C89 B1 C101 C102 -124.2(8)
C95 B1 C101 C106 174.0(6)
C107 B1 C101 C106 -63.4(8)
C89 B1 C101 C106 59.9(8)
C106 C101 C102 F11 176.1(6)
B1 C101 C102 F11 0.0(11)
C106 C101 C102 C103 -2.7(10)
B1 C101 C102 C103 -178.9(7)
F11 C102 C103 F12 3.4(10)
C101 C102 C103 F12 -177.7(7)
F11 C102 C103 C104 -177.9(7)
C101 C102 C103 C104 1.0(12)
F12 C103 C104 F13 -0.4(12)
C102 C103 C104 F13 -179.0(7)
F12 C103 C104 C105 -179.8(7)
C102 C103 C104 C105 1.6(12)
F13 C104 C105 F14 -1.2(11)
C103 C104 C105 F14 178.3(7)
F13 C104 C105 C106 178.6(7)
C103 C104 C105 C106 -2.0(11)
F14 C105 C106 F15 1.3(10)
C104 C105 C106 F15 -178.4(6)
F14 C105 C106 C101 179.7(6)
C104 C105 C106 C101 0.0(12)
C102 C101 C106 C105 2.3(11)
B1 C101 C106 C105 178.8(7)
C102 C101 C106 F15 -179.3(6)
B1 C101 C106 F15 -2.8(9)
C95 B1 C107 C108 56.2(8)
C101 B1 C107 C108 -66.2(8)
C89 B1 C107 C108 171.8(6)
C95 B1 C107 C112 -126.9(7)
C101 B1 C107 C112 110.7(8)
C89 B1 C107 C112 -11.4(10)
C112 C107 C108 C109 1.7(11)
B1 C107 C108 C109 179.0(6)
C112 C107 C108 F16 -177.2(6)
B1 C107 C108 F16 0.1(10)
F16 C108 C109 F17 -1.5(10)
C107 C108 C109 F17 179.7(7)
F16 C108 C109 C110 178.0(7)
C107 C108 C109 C110 -0.9(12)
F17 C109 C110 F18 1.3(11)
C108 C109 C110 F18 -178.2(6)
F17 C109 C110 C111 178.6(7)
C108 C109 C110 C111 -0.9(11)
F18 C110 C111 F19 2.1(11)
C109 C110 C111 F19 -175.2(7)
F18 C110 C111 C112 179.0(6)
C109 C110 C111 C112 1.6(12)
F19 C111 C112 F20 -2.3(9)
C110 C111 C112 F20 -179.1(7)
F19 C111 C112 C107 176.0(6)
C110 C111 C112 C107 -0.8(11)
C108 C107 C112 F20 177.4(6)
B1 C107 C112 F20 0.4(11)
C108 C107 C112 C111 -0.8(10)
B1 C107 C112 C111 -177.8(7)
C131 B2 C113 C118 10.1(11)
C125 B2 C113 C118 127.8(8)
C119 B2 C113 C118 -111.8(8)
C131 B2 C113 C114 -174.9(6)
C125 B2 C113 C114 -57.2(9)
C119 B2 C113 C114 63.2(8)
C118 C113 C114 F21 178.9(6)
B2 C113 C114 F21 3.2(10)
C118 C113 C114 C115 -1.8(11)
B2 C113 C114 C115 -177.6(7)
F21 C114 C115 C116 179.9(7)
C113 C114 C115 C116 0.6(13)
F21 C114 C115 F22 1.0(11)
C113 C114 C115 F22 -178.2(7)
F22 C115 C116 F23 -3.3(12)
C114 C115 C116 F23 177.8(7)
F22 C115 C116 C117 -178.9(7)
C114 C115 C116 C117 2.2(12)
C115 C116 C117 F24 176.5(7)
F23 C116 C117 F24 0.9(11)
C115 C116 C117 C118 -3.7(12)
F23 C116 C117 C118 -179.3(7)
F24 C117 C118 F25 -1.1(11)
C116 C117 C118 F25 179.1(7)
F24 C117 C118 C113 -177.7(7)
C116 C117 C118 C113 2.5(12)
C114 C113 C118 F25 -176.1(6)
B2 C113 C118 F25 -0.9(11)
C114 C113 C118 C117 0.2(11)
B2 C113 C118 C117 175.5(7)
C131 B2 C119 C120 131.0(8)
C113 B2 C119 C120 -107.1(8)
C125 B2 C119 C120 14.6(11)
C131 B2 C119 C124 -58.1(9)
C113 B2 C119 C124 63.8(8)
C125 B2 C119 C124 -174.6(6)
C124 C119 C120 F26 -179.5(6)
B2 C119 C120 F26 -8.2(12)
C124 C119 C120 C121 -1.0(11)
B2 C119 C120 C121 170.3(8)
F26 C120 C121 F27 -1.9(11)
C119 C120 C121 F27 179.5(7)
F26 C120 C121 C122 -179.5(7)
C119 C120 C121 C122 1.9(13)
F27 C121 C122 F28 1.4(12)
C120 C121 C122 F28 179.0(7)
F27 C121 C122 C123 -179.5(8)
C120 C121 C122 C123 -1.9(12)
F28 C122 C123 F29 -1.7(13)
C121 C122 C123 F29 179.3(7)
F28 C122 C123 C124 -179.8(7)
C121 C122 C123 C124 1.1(13)
F29 C123 C124 F30 3.8(11)
C122 C123 C124 F30 -178.0(7)
F29 C123 C124 C119 -178.4(7)
C122 C123 C124 C119 -0.2(13)
C120 C119 C124 F30 177.9(7)
B2 C119 C124 F30 5.7(10)
C120 C119 C124 C123 0.1(11)
B2 C119 C124 C123 -172.1(8)
C131 B2 C125 C126 -60.2(8)
C113 B2 C125 C126 176.3(6)
C119 B2 C125 C126 62.4(8)
C131 B2 C125 C130 111.8(8)
C113 B2 C125 C130 -11.7(10)
C119 B2 C125 C130 -125.6(7)
C130 C125 C126 F31 -179.6(6)
B2 C125 C126 F31 -6.4(10)
C130 C125 C126 C127 3.1(10)
B2 C125 C126 C127 176.2(7)
F31 C126 C127 F32 -0.3(10)
C125 C126 C127 F32 177.1(6)
F31 C126 C127 C128 179.4(6)
C125 C126 C127 C128 -3.2(11)
F32 C127 C128 F33 -0.6(10)
C126 C127 C128 F33 179.7(6)
F32 C127 C128 C129 -178.4(6)
C126 C127 C128 C129 1.9(11)
F33 C128 C129 F34 0.9(10)
C127 C128 C129 F34 178.7(6)
F33 C128 C129 C130 -178.7(6)
C127 C128 C129 C130 -0.9(11)
F34 C129 C130 F35 0.1(9)
C128 C129 C130 F35 179.7(6)
F34 C129 C130 C125 -178.5(6)
C128 C129 C130 C125 1.0(11)
C126 C125 C130 F35 179.4(6)
B2 C125 C130 F35 6.9(10)
C126 C125 C130 C129 -2.0(10)
B2 C125 C130 C129 -174.5(7)
C113 B2 C131 C136 55.3(9)
C125 B2 C131 C136 -68.4(8)
C119 B2 C131 C136 170.0(6)
C113 B2 C131 C132 -126.0(8)
C125 B2 C131 C132 110.3(8)
C119 B2 C131 C132 -11.3(11)
C136 C131 C132 F36 178.0(6)
B2 C131 C132 F36 -0.8(12)
C136 C131 C132 C133 -0.8(11)
B2 C131 C132 C133 -179.6(7)
F36 C132 C133 F37 -1.6(10)
C131 C132 C133 F37 177.3(7)
F36 C132 C133 C134 179.6(6)
C131 C132 C133 C134 -1.6(12)
F37 C133 C134 F38 2.9(11)
C132 C133 C134 F38 -178.3(7)
F37 C133 C134 C135 -175.3(7)
C132 C133 C134 C135 3.6(11)
F38 C134 C135 F39 1.5(11)
C133 C134 C135 F39 179.6(6)
F38 C134 C135 C136 178.8(7)
C133 C134 C135 C136 -3.1(12)
F39 C135 C136 F40 -3.1(11)
C134 C135 C136 F40 179.7(7)
F39 C135 C136 C131 177.8(7)
C134 C135 C136 C131 0.6(12)
C132 C131 C136 F40 -177.8(6)
B2 C131 C136 F40 1.1(10)
C132 C131 C136 C135 1.3(11)
B2 C131 C136 C135 -179.8(7)
